data_2021117
loop_
_publ_author_name
'Schwendtner, Karolina'
'Kolitsch, Uwe'

_publ_section_title
;
 RbFe(HAsO4)2 and TlFe(HAsO4)2, two new hydrogenarsenates adopting two
 closely related structure types
;
_journal_issue 6
_journal_name_full 'Acta Crystallographica Section E Crystallographic Communications'
_journal_page_first 766
_journal_paper_doi 10.1107/S2056989018006473
_journal_volume 74
_journal_year 2018
_chemical_formula_iupac 'Tl Fe (H As O4)2'
_chemical_formula_moiety 'As2 Fe H2 O8 Tl'
_chemical_formula_sum 'As2 Fe H2 O8 Tl'
_chemical_formula_weight 540.08
_chemical_name_common 'thallium iron bis(hydrogen arsenate)'
_chemical_name_systematic 'Thallium iron bis[hydrogen arsenate(V)]'
_space_group_crystal_system triclinic
_space_group_IT_number 2
_space_group_name_Hall '-P 1'
_space_group_name_H-M_alt 'P -1'
_symmetry_space_group_name_Hall '-P 1'
_symmetry_space_group_name_H-M 'P -1'
_atom_sites_solution_hydrogens difmap
_atom_sites_solution_primary direct
_atom_sites_solution_secondary difmap
_audit_creation_method SHELXL-2016/6
_cell_angle_alpha 64.89(3)
_cell_angle_beta 70.51(3)
_cell_angle_gamma 69.94(3)
_cell_formula_units_Z 3
_cell_length_a 7.346(2)
_cell_length_b 9.148(2)
_cell_length_c 9.662(2)
_cell_measurement_reflns_used 3867
_cell_measurement_temperature 293(2)
_cell_measurement_theta_max 32.583
_cell_measurement_theta_min 2.530
_cell_volume 538.6(3)
_computing_cell_refinement
;
HKL SCALEPACK (Otwinowski <i>et al.</i>,  2003)
;
_computing_data_collection
;
COLLECT (Nonius, 2003)
;
_computing_data_reduction
;
HKL DENZO and SCALEPACK (Otwinowski <i>et al.</i>,  2003)
;
_computing_molecular_graphics
;
DIAMOND (Brandenburg, 2005)
;
_computing_publication_material
;
WINGX (Farrugia, 2012)
;
_computing_structure_refinement
;
SHELXL2016 (Sheldrick, 2015)
;
_computing_structure_solution
;
SHELXS97 (Sheldrick, 2008)
;
_diffrn_ambient_temperature 293(2)
_diffrn_measured_fraction_theta_full 0.999
_diffrn_measured_fraction_theta_max 0.995
_diffrn_measurement_device_type 'Nonius KappaCCD single-crystal four-circle'
_diffrn_measurement_method '\f and \w scans'
_diffrn_radiation_type MoK\a
_diffrn_radiation_wavelength 0.71073
_diffrn_reflns_av_R_equivalents 0.0214
_diffrn_reflns_limit_h_max 11
_diffrn_reflns_limit_h_min -11
_diffrn_reflns_limit_k_max 13
_diffrn_reflns_limit_k_min -13
_diffrn_reflns_limit_l_max 14
_diffrn_reflns_limit_l_min -14
_diffrn_reflns_number 7723
_diffrn_reflns_theta_full 25.242
_diffrn_reflns_theta_max 32.583
_diffrn_reflns_theta_min 2.530
_exptl_absorpt_coefficient_mu 33.582
_exptl_absorpt_correction_T_max 0.347
_exptl_absorpt_correction_T_min 0.134
_exptl_absorpt_correction_type multi-scan
_exptl_absorpt_process_details
;
(HKL SCALEPACK; Otwinowski <i>et al.</i>,  2003)
;
_exptl_crystal_colour 'colourless with red inclusions'
_exptl_crystal_density_diffrn 4.995
_exptl_crystal_density_method 'not measured'
_exptl_crystal_description 'short prismatic'
_exptl_crystal_F_000 717
_exptl_crystal_size_max 0.100
_exptl_crystal_size_mid 0.050
_exptl_crystal_size_min 0.040
_refine_diff_density_max 0.960
_refine_diff_density_min -1.130
_refine_ls_extinction_coef 0.0068(2)
_refine_ls_extinction_expression Fc^*^=kFc[1+0.001xFc^2^\l^3^/sin(2\q)]^-1/4^
_refine_ls_extinction_method
;
SHELXL2016 (Sheldrick, 2015)
;
_refine_ls_goodness_of_fit_ref 1.058
_refine_ls_hydrogen_treatment refU
_refine_ls_matrix_type full
_refine_ls_number_parameters 208
_refine_ls_number_reflns 3906
_refine_ls_number_restraints 4
_refine_ls_restrained_S_all 1.058
_refine_ls_R_factor_all 0.0293
_refine_ls_R_factor_gt 0.0224
_refine_ls_shift/su_max 0.005
_refine_ls_shift/su_mean 0.000
_refine_ls_structure_factor_coef Fsqd
_refine_ls_weighting_details 'w=1/[\s^2^(Fo^2^)+(0.0193P)^2^+0.8062P] where P=(Fo^2^+2Fc^2^)/3'
_refine_ls_weighting_scheme calc
_refine_ls_wR_factor_gt 0.0487
_refine_ls_wR_factor_ref 0.0508
_reflns_number_gt 3391
_reflns_number_total 3906
_reflns_threshold_expression 'I > 2\s(I)'
_cod_data_source_file pj2051sup1.cif
_cod_data_source_block TlFeHAsO42
_cod_original_formula_sum 'As2 Fe H2  O8 Tl'
_cod_database_code 2021117
_shelx_space_group_comment
;
The symmetry employed for this shelxl refinement is uniquely defined
by the following loop, which should always be used as a source of
symmetry information in preference to the above space-group names.
They are only intended as comments.
;
_shelx_estimated_absorpt_t_min 0.134
_shelx_estimated_absorpt_t_max 0.347

loop_
_space_group_symop_operation_xyz
'x, y, z'
'-x, -y, -z'

loop_
_atom_site_type_symbol
_atom_site_label
_atom_site_fract_x
_atom_site_fract_y
_atom_site_fract_z
_atom_site_U_iso_or_equiv
_atom_site_adp_type
_atom_site_calc_flag
_atom_site_occupancy
Tl Tl1A 0.500000 1.000000 0.000000 0.0401(16) Uani d 0.631(3)
Tl Tl1B 0.4695(15) 0.9990(11) -0.0176(13) 0.0299(8) Uani d 0.1843(14)
Tl Tl2A 0.4052(7) 0.8325(4) 0.4667(4) 0.0319(6) Uani d 0.449(3)
Tl Tl2B 0.3531(3) 0.8270(4) 0.4840(4) 0.0376(3) Uani d 0.437(3)
Tl Tl2C 0.402(3) 0.8510(16) 0.4841(15) 0.0286(13) Uani d 0.114(3)
Fe Fe1 0.000000 0.500000 0.500000 0.00759(10) Uani d 1
Fe Fe2 0.20590(6) 0.72309(5) -0.05912(5) 0.00754(8) Uani d 1
As As1 0.45203(4) 0.56033(3) 0.21662(3) 0.00716(6) Uani d 1
As As2 -0.07841(4) 0.87435(3) 0.23460(3) 0.00748(6) Uani d 1
As As3 0.09158(4) 0.35105(3) 0.21621(3) 0.00721(6) Uani d 1
O O1 0.4101(3) 0.7015(2) 0.0441(2) 0.0106(4) Uani d 1
O O2 0.5906(4) 0.6397(3) 0.2680(3) 0.0194(5) Uani d 1
O O3 0.5713(3) 0.3653(2) 0.2221(2) 0.0107(4) Uani d 1
O O4 0.2440(3) 0.5521(3) 0.3531(3) 0.0190(5) Uani d 1
O O5 -0.0194(3) 0.8151(3) 0.0805(2) 0.0130(4) Uani d 1
O O6 -0.1590(3) 0.7306(2) 0.4022(2) 0.0118(4) Uani d 1
O O7 -0.2594(3) 1.0506(2) 0.2095(2) 0.0108(4) Uani d 1
O O8 0.1223(3) 0.9190(3) 0.2530(3) 0.0173(4) Uani d 1
O O9 -0.0703(3) 0.4281(3) 0.3527(2) 0.0132(4) Uani d 1
O O10 -0.0155(3) 0.2336(2) 0.1890(2) 0.0114(4) Uani d 1
O O11 0.1828(3) 0.4911(3) 0.0534(2) 0.0135(4) Uani d 1
O O12 0.2880(3) 0.2007(3) 0.2888(3) 0.0159(4) Uani d 1
H H2 0.694(6) 0.570(5) 0.295(5) 0.033(13) Uiso d 1
H H8 0.073100 1.037300 0.239694 0.08(2) Uiso d 1
H H12 0.376(7) 0.259(6) 0.258(6) 0.042(14) Uiso d 1

loop_
_atom_site_aniso_label
_atom_site_aniso_U_11
_atom_site_aniso_U_22
_atom_site_aniso_U_33
_atom_site_aniso_U_12
_atom_site_aniso_U_13
_atom_site_aniso_U_23
Tl1A 0.060(2) 0.0347(7) 0.0312(14) -0.0317(10) -0.0034(15) -0.0060(7)
Tl1B 0.0417(9) 0.0227(11) 0.0314(14) -0.0187(13) -0.0130(8) -0.0028(9)
Tl2A 0.0396(9) 0.0272(9) 0.0211(6) 0.0020(7) -0.0087(6) -0.0076(4)
Tl2B 0.0433(6) 0.0345(5) 0.0234(5) -0.0040(6) -0.0136(6) 0.0012(3)
Tl2C 0.041(4) 0.0191(16) 0.019(2) 0.0010(14) -0.010(2) -0.0056(12)
Fe1 0.0087(2) 0.0058(2) 0.0072(2) -0.00065(19) -0.00228(18) -0.00170(19)
Fe2 0.00853(17) 0.00551(16) 0.00764(17) -0.00077(13) -0.00218(13) -0.00183(13)
As1 0.00724(12) 0.00543(12) 0.00788(13) -0.00077(9) -0.00187(9) -0.00189(9)
As2 0.00859(12) 0.00441(12) 0.00832(13) -0.00028(9) -0.00242(9) -0.00177(9)
As3 0.00828(12) 0.00481(12) 0.00847(13) -0.00135(9) -0.00238(9) -0.00200(9)
O1 0.0117(9) 0.0089(9) 0.0088(9) -0.0023(7) -0.0047(7) 0.0008(7)
O2 0.0203(11) 0.0144(10) 0.0324(13) 0.0006(9) -0.0162(10) -0.0123(10)
O3 0.0101(9) 0.0061(8) 0.0130(10) 0.0016(7) -0.0023(7) -0.0035(7)
O4 0.0163(10) 0.0165(11) 0.0156(11) -0.0045(9) 0.0068(8) -0.0051(9)
O5 0.0140(9) 0.0130(10) 0.0124(10) -0.0009(8) -0.0019(7) -0.0074(8)
O6 0.0138(9) 0.0056(8) 0.0092(9) -0.0004(7) -0.0024(7) 0.0019(7)
O7 0.0096(9) 0.0060(8) 0.0147(10) 0.0008(7) -0.0038(7) -0.0028(7)
O8 0.0149(10) 0.0108(10) 0.0307(13) -0.0015(8) -0.0125(9) -0.0070(9)
O9 0.0114(9) 0.0159(10) 0.0132(10) 0.0013(8) -0.0028(7) -0.0093(8)
O10 0.0146(9) 0.0081(9) 0.0161(10) -0.0041(7) -0.0080(8) -0.0039(8)
O11 0.0149(10) 0.0080(9) 0.0127(10) -0.0039(8) -0.0004(7) -0.0003(8)
O12 0.0121(10) 0.0119(10) 0.0212(11) -0.0006(8) -0.0083(8) -0.0017(9)

loop_
_atom_type_symbol
_atom_type_description
_atom_type_scat_dispersion_real
_atom_type_scat_dispersion_imag
_atom_type_scat_source
O O 0.0106 0.0060 'International Tables Vol C Tables 4.2.6.8 and 6.1.1.4'
H H 0.0000 0.0000 'International Tables Vol C Tables 4.2.6.8 and 6.1.1.4'
Fe Fe 0.3463 0.8444 'International Tables Vol C Tables 4.2.6.8 and 6.1.1.4'
As As 0.0499 2.0058 'International Tables Vol C Tables 4.2.6.8 and 6.1.1.4'
Tl Tl -2.8358 9.6688 'International Tables Vol C Tables 4.2.6.8 and 6.1.1.4'

loop_
_geom_angle_atom_site_label_1
_geom_angle_atom_site_label_2
_geom_angle_atom_site_label_3
_geom_angle_site_symmetry_1
_geom_angle_site_symmetry_3
_geom_angle
Tl1B Tl1A O1 2_675 . 123.3(15)
Tl1B Tl1A O1 2_675 2_675 56.7(15)
O1 Tl1A O1 . 2_675 180.0
Tl1B Tl1A O8 2_675 2_675 72.9(17)
O1 Tl1A O8 . 2_675 115.26(7)
O1 Tl1A O8 2_675 2_675 64.74(7)
Tl1B Tl1A O8 2_675 . 107.1(17)
O1 Tl1A O8 . . 64.74(7)
O1 Tl1A O8 2_675 . 115.26(7)
O8 Tl1A O8 2_675 . 180.0
Tl1B Tl1A O2 2_675 . 72.8(15)
O1 Tl1A O2 . . 51.62(6)
O1 Tl1A O2 2_675 . 128.38(6)
O8 Tl1A O2 2_675 . 112.41(7)
O8 Tl1A O2 . . 67.59(7)
Tl1B Tl1A O2 2_675 2_675 107.2(15)
O1 Tl1A O2 . 2_675 128.39(6)
O1 Tl1A O2 2_675 2_675 51.61(6)
O8 Tl1A O2 2_675 2_675 67.59(7)
O8 Tl1A O2 . 2_675 112.41(7)
O2 Tl1A O2 . 2_675 180.0
Tl1B Tl1A O7 2_675 2_575 169.8(17)
O1 Tl1A O7 . 2_575 52.66(6)
O1 Tl1A O7 2_675 2_575 127.34(6)
O8 Tl1A O7 2_675 2_575 99.91(6)
O8 Tl1A O7 . 2_575 80.09(6)
O2 Tl1A O7 . 2_575 104.24(6)
O2 Tl1A O7 2_675 2_575 75.76(6)
Tl1B Tl1A O7 2_675 1_655 10.2(17)
O1 Tl1A O7 . 1_655 127.34(6)
O1 Tl1A O7 2_675 1_655 52.66(6)
O8 Tl1A O7 2_675 1_655 80.09(6)
O8 Tl1A O7 . 1_655 99.91(6)
O2 Tl1A O7 . 1_655 75.76(6)
O2 Tl1A O7 2_675 1_655 104.24(6)
O7 Tl1A O7 2_575 1_655 180.0
Tl1B Tl1A O5 2_675 2_575 143.2(16)
O1 Tl1A O5 . 2_575 83.29(6)
O1 Tl1A O5 2_675 2_575 96.71(6)
O8 Tl1A O5 2_675 2_575 121.76(6)
O8 Tl1A O5 . 2_575 58.24(6)
O2 Tl1A O5 . 2_575 120.71(6)
O2 Tl1A O5 2_675 2_575 59.29(6)
O7 Tl1A O5 2_575 2_575 46.78(5)
O7 Tl1A O5 1_655 2_575 133.22(5)
Tl1B Tl1A O5 2_675 1_655 36.8(16)
O1 Tl1A O5 . 1_655 96.71(6)
O1 Tl1A O5 2_675 1_655 83.29(6)
O8 Tl1A O5 2_675 1_655 58.24(6)
O8 Tl1A O5 . 1_655 121.76(6)
O2 Tl1A O5 . 1_655 59.29(6)
O2 Tl1A O5 2_675 1_655 120.71(6)
O7 Tl1A O5 2_575 1_655 133.22(5)
O7 Tl1A O5 1_655 1_655 46.78(5)
O5 Tl1A O5 2_575 1_655 180.00(3)
Tl1B Tl1A O12 2_675 2_665 117.2(17)
O1 Tl1A O12 . 2_665 57.83(6)
O1 Tl1A O12 2_675 2_665 122.17(6)
O8 Tl1A O12 2_675 2_665 59.93(6)
O8 Tl1A O12 . 2_665 120.07(6)
O2 Tl1A O12 . 2_665 88.55(6)
O2 Tl1A O12 2_675 2_665 91.45(6)
O7 Tl1A O12 2_575 2_665 52.68(5)
O7 Tl1A O12 1_655 2_665 127.32(5)
O5 Tl1A O12 2_575 2_665 98.17(5)
O5 Tl1A O12 1_655 2_665 81.83(5)
Tl1B Tl1A O12 2_675 1_565 62.8(17)
O1 Tl1A O12 . 1_565 122.17(6)
O1 Tl1A O12 2_675 1_565 57.83(6)
O8 Tl1A O12 2_675 1_565 120.07(6)
O8 Tl1A O12 . 1_565 59.93(6)
O2 Tl1A O12 . 1_565 91.45(6)
O2 Tl1A O12 2_675 1_565 88.55(6)
O7 Tl1A O12 2_575 1_565 127.32(5)
O7 Tl1A O12 1_655 1_565 52.68(5)
O5 Tl1A O12 2_575 1_565 81.83(5)
O5 Tl1A O12 1_655 1_565 98.17(5)
O12 Tl1A O12 2_665 1_565 180.00(6)
Tl1B Tl1A As1 2_675 2_675 79.9(15)
O1 Tl1A As1 . 2_675 155.08(4)
O1 Tl1A As1 2_675 2_675 24.92(4)
O8 Tl1A As1 2_675 2_675 59.16(5)
O8 Tl1A As1 . 2_675 120.84(5)
O2 Tl1A As1 . 2_675 152.70(4)
O2 Tl1A As1 2_675 2_675 27.30(4)
O7 Tl1A As1 2_575 2_675 102.87(4)
O7 Tl1A As1 1_655 2_675 77.13(4)
O5 Tl1A As1 2_575 2_675 81.04(5)
O5 Tl1A As1 1_655 2_675 98.96(5)
O12 Tl1A As1 2_665 2_675 105.49(5)
O12 Tl1A As1 1_565 2_675 74.51(5)
Tl1B Tl1A As1 2_675 . 100.1(15)
O1 Tl1A As1 . . 24.92(4)
O1 Tl1A As1 2_675 . 155.08(4)
O8 Tl1A As1 2_675 . 120.84(5)
O8 Tl1A As1 . . 59.16(5)
O2 Tl1A As1 . . 27.30(4)
O2 Tl1A As1 2_675 . 152.70(4)
O7 Tl1A As1 2_575 . 77.13(4)
O7 Tl1A As1 1_655 . 102.87(4)
O5 Tl1A As1 2_575 . 98.96(5)
O5 Tl1A As1 1_655 . 81.04(5)
O12 Tl1A As1 2_665 . 74.51(5)
O12 Tl1A As1 1_565 . 105.49(5)
As1 Tl1A As1 2_675 . 180.0
Tl1B Tl1B O1 2_675 . 117.4(14)
Tl1B Tl1B O8 2_675 . 101.1(18)
O1 Tl1B O8 . . 67.8(3)
Tl1B Tl1B O7 2_675 2_575 168.7(18)
O1 Tl1B O7 . 2_575 58.0(3)
O8 Tl1B O7 . 2_575 86.8(3)
Tl1B Tl1B O1 2_675 2_675 51.6(15)
O1 Tl1B O1 . 2_675 169.0(4)
O8 Tl1B O1 . 2_675 112.0(4)
O7 Tl1B O1 2_575 2_675 132.7(3)
Tl1B Tl1B O2 2_675 2_675 101.5(16)
O1 Tl1B O2 . 2_675 139.6(5)
O8 Tl1B O2 . 2_675 117.0(2)
O7 Tl1B O2 2_575 2_675 81.7(3)
O1 Tl1B O2 2_675 2_675 51.03(17)
Tl1B Tl1B O8 2_675 2_675 67.3(17)
O1 Tl1B O8 . 2_675 116.7(3)
O8 Tl1B O8 . 2_675 168.4(5)
O7 Tl1B O8 2_575 2_675 104.7(4)
O1 Tl1B O8 2_675 2_675 61.3(2)
O2 Tl1B O8 2_675 2_675 67.3(2)
Tl1B Tl1B O5 2_675 2_575 139.8(18)
O1 Tl1B O5 . 2_575 91.0(4)
O8 Tl1B O5 . 2_575 62.0(2)
O7 Tl1B O5 2_575 2_575 51.3(2)
O1 Tl1B O5 2_675 2_575 98.6(2)
O2 Tl1B O5 2_675 2_575 62.93(16)
O8 Tl1B O5 2_675 2_575 126.7(3)
Tl1B Tl1B O2 2_675 . 67.4(14)
O1 Tl1B O2 . . 51.18(14)
O8 Tl1B O2 . . 67.03(19)
O7 Tl1B O2 2_575 . 109.2(4)
O1 Tl1B O2 2_675 . 118.1(4)
O2 Tl1B O2 2_675 . 168.9(5)
O8 Tl1B O2 2_675 . 106.8(2)
O5 Tl1B O2 2_575 . 125.3(3)
Tl1B Tl1B O12 2_675 2_665 112.4(17)
O1 Tl1B O12 . 2_665 60.9(3)
O8 Tl1B O12 . 2_665 127.2(4)
O7 Tl1B O12 2_575 2_665 56.4(2)
O1 Tl1B O12 2_675 2_665 120.7(3)
O2 Tl1B O12 2_675 2_665 95.5(3)
O8 Tl1B O12 2_675 2_665 60.63(19)
O5 Tl1B O12 2_575 2_665 106.2(4)
O2 Tl1B O12 . 2_665 89.1(2)
Tl1B Tl1B O7 2_675 1_655 9.3(16)
O1 Tl1B O7 . 1_655 121.3(3)
O8 Tl1B O7 . 1_655 94.6(3)
O7 Tl1B O7 2_575 1_655 178.0(3)
O1 Tl1B O7 2_675 1_655 47.9(2)
O2 Tl1B O7 2_675 1_655 98.9(4)
O8 Tl1B O7 2_675 1_655 73.9(3)
O5 Tl1B O7 2_575 1_655 130.7(3)
O2 Tl1B O7 . 1_655 70.2(2)
O12 Tl1B O7 2_665 1_655 121.6(3)
Tl1B Tl1B As2 2_675 2_575 162.4(16)
O1 Tl1B As2 . 2_575 79.5(4)
O8 Tl1B As2 . 2_575 80.1(3)
O7 Tl1B As2 2_575 2_575 26.69(11)
O1 Tl1B As2 2_675 2_575 111.5(2)
O2 Tl1B As2 2_675 2_575 63.25(18)
O8 Tl1B As2 2_675 2_575 110.9(3)
O5 Tl1B As2 2_575 2_575 26.86(11)
O2 Tl1B As2 . 2_575 127.7(4)
O12 Tl1B As2 2_665 2_575 79.4(3)
O7 Tl1B As2 1_655 2_575 155.0(3)
Tl1B Tl1B As1 2_675 . 95.1(14)
O1 Tl1B As1 . . 24.26(9)
O8 Tl1B As1 . . 60.26(18)
O7 Tl1B As1 2_575 . 81.8(3)
O1 Tl1B As1 2_675 . 145.5(4)
O2 Tl1B As1 2_675 . 163.4(5)
O8 Tl1B As1 2_675 . 119.0(2)
O5 Tl1B As1 2_575 . 104.8(3)
O2 Tl1B As1 . . 27.68(8)
O12 Tl1B As1 2_665 . 76.7(2)
O7 Tl1B As1 1_655 . 97.7(2)
As2 Tl1B As1 2_575 . 100.6(3)
Tl1B Tl1B O12 2_675 1_565 58.4(17)
O1 Tl1B O12 . 1_565 121.9(3)
O8 Tl1B O12 . 1_565 58.5(2)
O7 Tl1B O12 2_575 1_565 132.8(3)
O1 Tl1B O12 2_675 1_565 54.7(2)
O2 Tl1B O12 2_675 1_565 87.0(3)
O8 Tl1B O12 2_675 1_565 112.6(4)
O5 Tl1B O12 2_575 1_565 82.9(2)
O2 Tl1B O12 . 1_565 87.0(3)
O12 Tl1B O12 2_665 1_565 170.8(4)
O7 Tl1B O12 1_655 1_565 49.2(2)
As2 Tl1B O12 2_575 1_565 109.6(2)
As1 Tl1B O12 . 1_565 103.2(3)
Tl1B Tl1B O5 2_675 1_655 33.9(14)
O1 Tl1B O5 . 1_655 93.69(19)
O8 Tl1B O5 . 1_655 116.0(3)
O7 Tl1B O5 2_575 1_655 135.1(3)
O1 Tl1B O5 2_675 1_655 76.4(3)
O2 Tl1B O5 2_675 1_655 115.3(3)
O8 Tl1B O5 2_675 1_655 54.44(17)
O5 Tl1B O5 2_575 1_655 173.6(5)
O2 Tl1B O5 . 1_655 55.60(15)
O12 Tl1B O5 2_665 1_655 79.93(17)
O7 Tl1B O5 1_655 1_655 42.95(15)
As2 Tl1B O5 2_575 1_655 159.0(4)
As1 Tl1B O5 . 1_655 78.19(14)
O12 Tl1B O5 1_565 1_655 91.0(3)
O3 Tl2A O2 2_666 . 110.62(13)
O3 Tl2A O6 2_666 1_655 84.49(12)
O2 Tl2A O6 . 1_655 63.62(10)
O3 Tl2A O12 2_666 1_565 135.34(15)
O2 Tl2A O12 . 1_565 113.29(14)
O6 Tl2A O12 1_655 1_565 107.85(16)
O3 Tl2A O8 2_666 . 136.34(18)
O2 Tl2A O8 . . 72.45(11)
O6 Tl2A O8 1_655 . 129.21(14)
O12 Tl2A O8 1_565 . 67.16(10)
O3 Tl2A O7 2_666 1_655 124.09(17)
O2 Tl2A O7 . 1_655 80.54(12)
O6 Tl2A O7 1_655 1_655 50.58(9)
O12 Tl2A O7 1_565 1_655 57.75(9)
O8 Tl2A O7 . 1_655 99.55(11)
O3 Tl2A O7 2_666 2_576 51.02(8)
O2 Tl2A O7 . 2_576 161.15(13)
O6 Tl2A O7 1_655 2_576 106.12(14)
O12 Tl2A O7 1_565 2_576 84.49(11)
O8 Tl2A O7 . 2_576 122.69(13)
O7 Tl2A O7 1_655 2_576 105.65(13)
O3 Tl2A O9 2_666 2_566 67.53(10)
O2 Tl2A O9 . 2_566 84.95(13)
O6 Tl2A O9 1_655 2_566 127.21(12)
O12 Tl2A O9 1_565 2_566 123.73(15)
O8 Tl2A O9 . 2_566 69.50(12)
O7 Tl2A O9 1_655 2_566 164.03(13)
O7 Tl2A O9 2_576 2_566 90.22(11)
O3 Tl2A O10 2_666 2_566 50.72(8)
O2 Tl2A O10 . 2_566 129.09(16)
O6 Tl2A O10 1_655 2_566 135.10(13)
O12 Tl2A O10 1_565 2_566 103.61(12)
O8 Tl2A O10 . 2_566 92.25(13)
O7 Tl2A O10 1_655 2_566 150.35(13)
O7 Tl2A O10 2_576 2_566 46.17(7)
O9 Tl2A O10 2_566 2_566 44.78(7)
O3 Tl2A O12 2_666 2_666 48.01(9)
O2 Tl2A O12 . 2_666 114.65(14)
O6 Tl2A O12 1_655 2_666 54.68(9)
O12 Tl2A O12 1_565 2_666 104.24(13)
O8 Tl2A O12 . 2_666 171.01(13)
O7 Tl2A O12 1_655 2_666 76.97(12)
O7 Tl2A O12 2_576 2_666 51.73(8)
O9 Tl2A O12 2_566 2_666 115.55(11)
O10 Tl2A O12 2_566 2_666 87.20(9)
O3 Tl2A As1 2_666 2_666 25.72(5)
O2 Tl2A As1 . 2_666 84.90(10)
O6 Tl2A As1 1_655 2_666 72.19(9)
O12 Tl2A As1 1_565 2_666 160.16(14)
O8 Tl2A As1 . 2_666 128.92(15)
O7 Tl2A As1 1_655 2_666 121.50(13)
O7 Tl2A As1 2_576 2_666 76.68(8)
O9 Tl2A As1 2_566 2_666 63.26(8)
O10 Tl2A As1 2_566 2_666 67.47(8)
O12 Tl2A As1 2_666 2_666 58.90(7)
O3 Tl2A O4 2_666 2_666 46.68(8)
O2 Tl2A O4 . 2_666 68.41(9)
O6 Tl2A O4 1_655 2_666 47.49(8)
O12 Tl2A O4 1_565 2_666 153.38(18)
O8 Tl2A O4 . 2_666 133.41(14)
O7 Tl2A O4 1_655 2_666 97.99(12)
O7 Tl2A O4 2_576 2_666 92.92(10)
O9 Tl2A O4 2_566 2_666 82.69(9)
O10 Tl2A O4 2_566 2_666 93.26(10)
O12 Tl2A O4 2_666 2_666 55.57(8)
As1 Tl2A O4 2_666 2_666 25.87(4)
O3 Tl2A As2 2_666 1_655 107.80(14)
O2 Tl2A As2 . 1_655 64.63(10)
O6 Tl2A As2 1_655 1_655 25.22(6)
O12 Tl2A As2 1_565 1_655 84.29(12)
O8 Tl2A As2 . 1_655 111.92(11)
O7 Tl2A As2 1_655 1_655 26.59(5)
O7 Tl2A As2 2_576 1_655 113.46(13)
O9 Tl2A As2 2_566 1_655 145.94(11)
O10 Tl2A As2 2_566 1_655 155.68(13)
O12 Tl2A As2 2_666 1_655 68.51(9)
As1 Tl2A As2 2_666 1_655 97.41(10)
O4 Tl2A As2 2_666 1_655 72.43(9)
O3 Tl2A O4 2_666 . 100.56(13)
O2 Tl2A O4 . . 44.83(9)
O6 Tl2A O4 1_655 . 105.38(11)
O12 Tl2A O4 1_565 . 116.01(13)
O8 Tl2A O4 . . 49.45(9)
O7 Tl2A O4 1_655 . 120.12(11)
O7 Tl2A O4 2_576 . 134.10(14)
O9 Tl2A O4 2_566 . 43.94(7)
O10 Tl2A O4 2_566 . 88.11(12)
O12 Tl2A O4 2_666 . 139.43(11)
As1 Tl2A O4 2_666 . 82.21(9)
O4 Tl2A O4 2_666 . 84.55(10)
As2 Tl2A O4 1_655 . 109.33(10)
O3 Tl2A Tl1B 2_666 2_675 161.45(17)
O2 Tl2A Tl1B . 2_675 53.76(17)
O6 Tl2A Tl1B 1_655 2_675 79.28(18)
O12 Tl2A Tl1B 1_565 2_675 59.60(16)
O8 Tl2A Tl1B . 2_675 53.9(2)
O7 Tl2A Tl1B 1_655 2_675 49.1(2)
O7 Tl2A Tl1B 2_576 2_675 143.0(2)
O9 Tl2A Tl1B 2_566 2_675 116.1(2)
O10 Tl2A Tl1B 2_566 2_675 145.3(2)
O12 Tl2A Tl1B 2_666 2_675 124.9(2)
As1 Tl2A Tl1B 2_666 2_675 137.33(16)
O4 Tl2A Tl1B 2_666 2_675 114.80(15)
As2 Tl2A Tl1B 1_655 2_675 58.25(19)
O4 Tl2A Tl1B . 2_675 75.5(2)
O3 Tl2B O8 2_666 . 149.22(12)
O3 Tl2B O2 2_666 . 108.16(12)
O8 Tl2B O2 . . 73.17(13)
O3 Tl2B O12 2_666 1_565 134.7(2)
O8 Tl2B O12 . 1_565 68.56(8)
O2 Tl2B O12 . 1_565 108.07(11)
O3 Tl2B O9 2_666 2_566 73.06(8)
O8 Tl2B O9 . 2_566 76.24(10)
O2 Tl2B O9 . 2_566 88.85(14)
O12 Tl2B O9 1_565 2_566 133.58(9)
O3 Tl2B O10 2_666 2_566 54.99(8)
O8 Tl2B O10 . 2_566 102.08(8)
O2 Tl2B O10 . 2_566 136.68(14)
O12 Tl2B O10 1_565 2_566 109.78(14)
O9 Tl2B O10 2_566 2_566 49.37(6)
O3 Tl2B O6 2_666 1_655 78.90(8)
O8 Tl2B O6 . 1_655 122.70(14)
O2 Tl2B O6 . 1_655 58.07(8)
O12 Tl2B O6 1_565 1_655 98.30(9)
O9 Tl2B O6 2_566 1_655 126.44(12)
O10 Tl2B O6 2_566 1_655 133.58(11)
O3 Tl2B O7 2_666 2_576 52.16(10)
O8 Tl2B O7 . 2_576 131.34(12)
O2 Tl2B O7 . 2_576 155.48(9)
O12 Tl2B O7 1_565 2_576 84.81(13)
O9 Tl2B O7 2_566 2_576 97.20(9)
O10 Tl2B O7 2_566 2_576 48.95(8)
O6 Tl2B O7 1_655 2_576 100.23(12)
O3 Tl2B O4 2_666 . 105.48(12)
O8 Tl2B O4 . . 52.13(10)
O2 Tl2B O4 . . 46.54(9)
O12 Tl2B O4 1_565 . 119.12(12)
O9 Tl2B O4 2_566 . 46.87(8)
O10 Tl2B O4 2_566 . 95.76(9)
O6 Tl2B O4 1_655 . 101.98(13)
O7 Tl2B O4 2_576 . 144.05(8)
O3 Tl2B As1 2_666 2_666 25.50(5)
O8 Tl2B As1 . 2_666 135.81(15)
O2 Tl2B As1 . 2_666 83.25(10)
O12 Tl2B As1 1_565 2_666 155.60(15)
O9 Tl2B As1 2_566 2_666 66.26(6)
O10 Tl2B As1 2_566 2_666 70.68(6)
O6 Tl2B As1 1_655 2_666 68.82(6)
O7 Tl2B As1 2_576 2_666 77.62(8)
O4 Tl2B As1 . 2_666 84.53(9)
O3 Tl2B O7 2_666 1_655 114.48(10)
O8 Tl2B O7 . 1_655 95.62(9)
O2 Tl2B O7 . 1_655 73.45(8)
O12 Tl2B O7 1_565 1_655 53.44(7)
O9 Tl2B O7 2_566 1_655 162.11(18)
O10 Tl2B O7 2_566 1_655 148.46(17)
O6 Tl2B O7 1_655 1_655 45.34(6)
O7 Tl2B O7 2_576 1_655 100.05(12)
O4 Tl2B O7 . 1_655 115.66(12)
As1 Tl2B O7 2_666 1_655 113.00(6)
O3 Tl2B O4 2_666 2_666 44.76(7)
O8 Tl2B O4 . 2_666 134.38(18)
O2 Tl2B O4 . 2_666 65.24(9)
O12 Tl2B O4 1_565 2_666 141.63(9)
O9 Tl2B O4 2_566 2_666 84.79(8)
O10 Tl2B O4 2_566 2_666 95.78(8)
O6 Tl2B O4 1_655 2_666 44.76(6)
O7 Tl2B O4 2_576 2_666 91.56(9)
O4 Tl2B O4 . 2_666 84.79(11)
As1 Tl2B O4 2_666 2_666 25.29(4)
O7 Tl2B O4 1_655 2_666 90.02(7)
O3 Tl2B O12 2_666 2_666 45.24(8)
O8 Tl2B O12 . 2_666 165.47(10)
O2 Tl2B O12 . 2_666 106.12(8)
O12 Tl2B O12 1_565 2_666 98.54(12)
O9 Tl2B O12 2_566 2_666 118.27(9)
O10 Tl2B O12 2_566 2_666 88.37(11)
O6 Tl2B O12 1_655 2_666 50.52(7)
O7 Tl2B O12 2_576 2_666 50.28(8)
O4 Tl2B O12 . 2_666 137.64(10)
As1 Tl2B O12 2_666 2_666 57.16(6)
O7 Tl2B O12 1_655 2_666 70.64(7)
O4 Tl2B O12 2_666 2_666 52.86(6)
O3 Tl2B O2 2_666 2_666 46.10(7)
O8 Tl2B O2 . 2_666 109.73(14)
O2 Tl2B O2 . 2_666 72.92(11)
O12 Tl2B O2 1_565 2_666 177.42(8)
O9 Tl2B O2 2_566 2_666 43.85(7)
O10 Tl2B O2 2_566 2_666 68.46(7)
O6 Tl2B O2 1_655 2_666 84.25(9)
O7 Tl2B O2 2_576 2_666 95.15(8)
O4 Tl2B O2 . 2_666 59.71(8)
As1 Tl2B O2 2_666 2_666 26.23(4)
O7 Tl2B O2 1_655 2_666 129.04(9)
O4 Tl2B O2 2_666 2_666 40.95(6)
O12 Tl2B O2 2_666 2_666 83.38(7)
O3 Tl2B As3 2_666 2_566 66.57(6)
O8 Tl2B As3 . 2_566 84.53(8)
O2 Tl2B As3 . 2_566 114.04(13)
O12 Tl2B As3 1_565 2_566 119.79(9)
O9 Tl2B As3 2_566 2_566 25.19(4)
O10 Tl2B As3 2_566 2_566 25.27(4)
O6 Tl2B As3 1_655 2_566 140.22(8)
O7 Tl2B As3 2_576 2_566 74.20(7)
O4 Tl2B As3 . 2_566 70.61(7)
As1 Tl2B As3 2_666 2_566 71.55(5)
O7 Tl2B As3 1_655 2_566 172.07(14)
O4 Tl2B As3 2_666 2_566 95.54(7)
O12 Tl2B As3 2_666 2_566 108.40(9)
O2 Tl2B As3 2_666 2_566 57.80(6)
O3 Tl2C O12 2_666 1_565 145.5(4)
O3 Tl2C O6 2_666 1_655 85.5(4)
O12 Tl2C O6 1_565 1_655 109.3(5)
O3 Tl2C O2 2_666 . 105.8(4)
O12 Tl2C O2 1_565 . 108.6(4)
O6 Tl2C O2 1_655 . 60.2(3)
O3 Tl2C O7 2_666 2_576 54.9(2)
O12 Tl2C O7 1_565 2_576 90.7(3)
O6 Tl2C O7 1_655 2_576 112.0(4)
O2 Tl2C O7 . 2_576 160.6(5)
O3 Tl2C O8 2_666 . 132.8(6)
O12 Tl2C O8 1_565 . 66.0(3)
O6 Tl2C O8 1_655 . 121.8(4)
O2 Tl2C O8 . . 67.0(2)
O7 Tl2C O8 2_576 . 125.7(5)
O3 Tl2C O7 2_666 1_655 128.4(6)
O12 Tl2C O7 1_565 1_655 58.8(3)
O6 Tl2C O7 1_655 1_655 50.6(3)
O2 Tl2C O7 . 1_655 77.4(3)
O7 Tl2C O7 2_576 1_655 112.3(4)
O8 Tl2C O7 . 1_655 96.7(3)
O3 Tl2C O12 2_666 2_666 50.8(2)
O12 Tl2C O12 1_565 2_666 111.0(4)
O6 Tl2C O12 1_655 2_666 56.8(3)
O2 Tl2C O12 . 2_666 113.1(5)
O7 Tl2C O12 2_576 2_666 55.3(2)
O8 Tl2C O12 . 2_666 176.4(5)
O7 Tl2C O12 1_655 2_666 79.9(4)
O3 Tl2C O10 2_666 2_566 52.4(3)
O12 Tl2C O10 1_565 2_566 107.9(5)
O6 Tl2C O10 1_655 2_566 137.8(4)
O2 Tl2C O10 . 2_566 123.5(5)
O7 Tl2C O10 2_576 2_566 48.5(2)
O8 Tl2C O10 . 2_566 91.2(4)
O7 Tl2C O10 1_655 2_566 159.0(4)
O12 Tl2C O10 2_666 2_566 91.7(3)
O3 Tl2C O9 2_666 2_566 66.5(3)
O12 Tl2C O9 1_565 2_566 122.7(5)
O6 Tl2C O9 1_655 2_566 122.0(4)
O2 Tl2C O9 . 2_566 79.4(3)
O7 Tl2C O9 2_576 2_566 92.3(4)
O8 Tl2C O9 . 2_566 66.3(3)
O7 Tl2C O9 1_655 2_566 155.4(4)
O12 Tl2C O9 2_666 2_566 117.3(4)
O10 Tl2C O9 2_566 2_566 44.6(2)
O3 Tl2C Tl2C 2_666 2_676 93.7(5)
O12 Tl2C Tl2C 1_565 2_676 62.3(4)
O6 Tl2C Tl2C 1_655 2_676 75.3(6)
O2 Tl2C Tl2C . 2_676 128.9(8)
O7 Tl2C Tl2C 2_576 2_676 58.0(3)
O8 Tl2C Tl2C . 2_676 128.2(6)
O7 Tl2C Tl2C 1_655 2_676 54.3(4)
O12 Tl2C Tl2C 2_666 2_676 48.7(3)
O10 Tl2C Tl2C 2_566 2_676 105.9(5)
O9 Tl2C Tl2C 2_566 2_676 150.3(6)
O3 Tl2C As1 2_666 2_666 24.72(13)
O12 Tl2C As1 1_565 2_666 169.5(4)
O6 Tl2C As1 1_655 2_666 71.6(3)
O2 Tl2C As1 . 2_666 81.2(3)
O7 Tl2C As1 2_576 2_666 79.5(3)
O8 Tl2C As1 . 2_666 122.9(4)
O7 Tl2C As1 1_655 2_666 121.7(5)
O12 Tl2C As1 2_666 2_666 60.3(2)
O10 Tl2C As1 2_566 2_666 68.2(3)
O9 Tl2C As1 2_566 2_666 62.0(2)
Tl2C Tl2C As1 2_676 2_666 108.7(5)
O3 Tl2C O4 2_666 2_666 46.0(2)
O12 Tl2C O4 1_565 2_666 155.8(6)
O6 Tl2C O4 1_655 2_666 46.7(2)
O2 Tl2C O4 . 2_666 65.4(3)
O7 Tl2C O4 2_576 2_666 96.1(3)
O8 Tl2C O4 . 2_666 125.5(3)
O7 Tl2C O4 1_655 2_666 97.3(4)
O12 Tl2C O4 2_666 2_666 56.5(2)
O10 Tl2C O4 2_566 2_666 93.8(3)
O9 Tl2C O4 2_566 2_666 80.4(3)
Tl2C Tl2C O4 2_676 2_666 102.1(6)
As1 Tl2C O4 2_666 2_666 25.60(10)
O3 Tl2C As2 2_666 1_655 109.1(5)
O12 Tl2C As2 1_565 1_655 84.9(4)
O6 Tl2C As2 1_655 1_655 25.01(15)
O2 Tl2C As2 . 1_655 62.3(3)
O7 Tl2C As2 2_576 1_655 119.1(4)
O8 Tl2C As2 . 1_655 107.4(3)
O7 Tl2C As2 1_655 1_655 26.34(14)
O12 Tl2C As2 2_666 1_655 70.0(3)
O10 Tl2C As2 2_566 1_655 160.7(4)
O9 Tl2C As2 2_566 1_655 139.2(4)
Tl2C Tl2C As2 2_676 1_655 66.7(5)
As1 Tl2C As2 2_666 1_655 96.6(4)
O4 Tl2C As2 2_666 1_655 71.5(3)
O3 Tl2C Tl2A 2_666 2_676 92.3(3)
O12 Tl2C Tl2A 1_565 2_676 62.8(2)
O6 Tl2C Tl2A 1_655 2_676 77.0(3)
O2 Tl2C Tl2A . 2_676 131.1(5)
O7 Tl2C Tl2A 2_576 2_676 55.8(2)
O8 Tl2C Tl2A . 2_676 128.8(3)
O7 Tl2C Tl2A 1_655 2_676 56.5(2)
O12 Tl2C Tl2A 2_666 2_676 48.24(18)
O10 Tl2C Tl2A 2_566 2_676 103.7(3)
O9 Tl2C Tl2A 2_566 2_676 148.1(4)
Tl2C Tl2C Tl2A 2_676 2_676 2.3(3)
As1 Tl2C Tl2A 2_666 2_676 108.0(3)
O4 Tl2C Tl2A 2_666 2_676 102.4(3)
As2 Tl2C Tl2A 1_655 2_676 68.9(2)
O4 Fe1 O4 2_566 . 180.0
O4 Fe1 O6 2_566 2_566 91.70(10)
O4 Fe1 O6 . 2_566 88.30(10)
O4 Fe1 O6 2_566 . 88.30(10)
O4 Fe1 O6 . . 91.70(10)
O6 Fe1 O6 2_566 . 180.0
O4 Fe1 O9 2_566 . 87.04(9)
O4 Fe1 O9 . . 92.96(9)
O6 Fe1 O9 2_566 . 92.17(9)
O6 Fe1 O9 . . 87.83(9)
O4 Fe1 O9 2_566 2_566 92.96(9)
O4 Fe1 O9 . 2_566 87.04(9)
O6 Fe1 O9 2_566 2_566 87.83(9)
O6 Fe1 O9 . 2_566 92.17(9)
O9 Fe1 O9 . 2_566 180.00(12)
O4 Fe1 Tl2A 2_566 2_666 124.04(9)
O4 Fe1 Tl2A . 2_666 55.96(9)
O6 Fe1 Tl2A 2_566 2_666 33.14(8)
O6 Fe1 Tl2A . 2_666 146.86(8)
O9 Fe1 Tl2A . 2_666 99.80(8)
O9 Fe1 Tl2A 2_566 2_666 80.20(8)
O4 Fe1 Tl2A 2_566 1_455 55.96(9)
O4 Fe1 Tl2A . 1_455 124.04(9)
O6 Fe1 Tl2A 2_566 1_455 146.86(8)
O6 Fe1 Tl2A . 1_455 33.14(8)
O9 Fe1 Tl2A . 1_455 80.20(8)
O9 Fe1 Tl2A 2_566 1_455 99.80(8)
Tl2A Fe1 Tl2A 2_666 1_455 180.0
O4 Fe1 Tl2C 2_566 2_666 123.9(2)
O4 Fe1 Tl2C . 2_666 56.1(2)
O6 Fe1 Tl2C 2_566 2_666 32.4(2)
O6 Fe1 Tl2C . 2_666 147.6(2)
O9 Fe1 Tl2C . 2_666 96.31(16)
O9 Fe1 Tl2C 2_566 2_666 83.69(16)
Tl2A Fe1 Tl2C 2_666 2_666 3.50(15)
Tl2A Fe1 Tl2C 1_455 2_666 176.50(15)
O4 Fe1 Tl2C 2_566 1_455 56.1(2)
O4 Fe1 Tl2C . 1_455 123.9(2)
O6 Fe1 Tl2C 2_566 1_455 147.6(2)
O6 Fe1 Tl2C . 1_455 32.4(2)
O9 Fe1 Tl2C . 1_455 83.69(16)
O9 Fe1 Tl2C 2_566 1_455 96.31(16)
Tl2A Fe1 Tl2C 2_666 1_455 176.50(15)
Tl2A Fe1 Tl2C 1_455 1_455 3.50(15)
Tl2C Fe1 Tl2C 2_666 1_455 180.0
O4 Fe1 Tl2B 2_566 2_566 51.92(9)
O4 Fe1 Tl2B . 2_566 128.08(9)
O6 Fe1 Tl2B 2_566 2_566 77.24(7)
O6 Fe1 Tl2B . 2_566 102.76(7)
O9 Fe1 Tl2B . 2_566 39.51(8)
O9 Fe1 Tl2B 2_566 2_566 140.49(8)
Tl2A Fe1 Tl2B 2_666 2_566 103.44(5)
Tl2A Fe1 Tl2B 1_455 2_566 76.56(5)
Tl2C Fe1 Tl2B 2_666 2_566 100.63(18)
Tl2C Fe1 Tl2B 1_455 2_566 79.37(18)
O4 Fe1 Tl2B 2_566 . 128.08(9)
O4 Fe1 Tl2B . . 51.92(9)
O6 Fe1 Tl2B 2_566 . 102.76(7)
O6 Fe1 Tl2B . . 77.24(7)
O9 Fe1 Tl2B . . 140.49(8)
O9 Fe1 Tl2B 2_566 . 39.51(8)
Tl2A Fe1 Tl2B 2_666 . 76.56(5)
Tl2A Fe1 Tl2B 1_455 . 103.44(5)
Tl2C Fe1 Tl2B 2_666 . 79.37(18)
Tl2C Fe1 Tl2B 1_455 . 100.63(18)
Tl2B Fe1 Tl2B 2_566 . 180.0
O5 Fe2 O11 . . 95.79(10)
O5 Fe2 O1 . . 95.83(9)
O11 Fe2 O1 . . 94.90(9)
O5 Fe2 O10 . 2_565 87.53(9)
O11 Fe2 O10 . 2_565 91.37(9)
O1 Fe2 O10 . 2_565 172.54(9)
O5 Fe2 O7 . 2_575 94.10(9)
O11 Fe2 O7 . 2_575 169.50(9)
O1 Fe2 O7 . 2_575 87.58(9)
O10 Fe2 O7 2_565 2_575 85.53(9)
O5 Fe2 O3 . 2_665 174.72(8)
O11 Fe2 O3 . 2_665 85.61(9)
O1 Fe2 O3 . 2_665 89.11(8)
O10 Fe2 O3 2_565 2_665 87.34(8)
O7 Fe2 O3 2_575 2_665 84.23(9)
O5 Fe2 Tl1B . . 83.71(16)
O11 Fe2 Tl1B . . 134.23(14)
O1 Fe2 Tl1B . . 40.21(13)
O10 Fe2 Tl1B 2_565 . 134.14(13)
O7 Fe2 Tl1B 2_575 . 50.57(15)
O3 Fe2 Tl1B 2_665 . 98.97(16)
O5 Fe2 Tl2C . 1_554 135.2(2)
O11 Fe2 Tl2C . 1_554 115.68(19)
O1 Fe2 Tl2C . 1_554 111.3(3)
O10 Fe2 Tl2C 2_565 1_554 62.1(3)
O7 Fe2 Tl2C 2_575 1_554 54.13(19)
O3 Fe2 Tl2C 2_665 1_554 40.4(2)
Tl1B Fe2 Tl2C . 1_554 94.5(3)
O5 Fe2 Tl2B . 1_554 133.55(8)
O11 Fe2 Tl2B . 1_554 111.03(9)
O1 Fe2 Tl2B . 1_554 117.77(7)
O10 Fe2 Tl2B 2_565 1_554 55.86(7)
O7 Fe2 Tl2B 2_575 1_554 59.09(9)
O3 Fe2 Tl2B 2_665 1_554 41.56(7)
Tl1B Fe2 Tl2B . 1_554 101.28(17)
Tl2C Fe2 Tl2B 1_554 1_554 7.1(2)
O5 Fe2 Tl2A . 1_554 136.51(9)
O11 Fe2 Tl2A . 1_554 112.58(9)
O1 Fe2 Tl2A . 1_554 112.92(9)
O10 Fe2 Tl2A 2_565 1_554 60.69(9)
O7 Fe2 Tl2A 2_575 1_554 57.26(8)
O3 Fe2 Tl2A 2_665 1_554 38.83(8)
Tl1B Fe2 Tl2A . 1_554 97.41(17)
Tl2C Fe2 Tl2A 1_554 1_554 3.2(2)
Tl2B Fe2 Tl2A 1_554 1_554 4.85(8)
O5 Fe2 Tl1A . . 84.15(7)
O11 Fe2 Tl1A . . 131.70(7)
O1 Fe2 Tl1A . . 37.68(6)
O10 Fe2 Tl1A 2_565 . 136.69(6)
O7 Fe2 Tl1A 2_575 . 52.97(6)
O3 Fe2 Tl1A 2_665 . 98.74(6)
Tl1B Fe2 Tl1A . . 2.55(12)
Tl2C Fe2 Tl1A 1_554 . 95.9(2)
Tl2B Fe2 Tl1A 1_554 . 102.81(6)
Tl2A Fe2 Tl1A 1_554 . 98.84(7)
O5 Fe2 Tl1B . 2_675 84.53(14)
O11 Fe2 Tl1B . 2_675 129.48(12)
O1 Fe2 Tl1B . 2_675 35.47(11)
O10 Fe2 Tl1B 2_565 2_675 138.92(11)
O7 Fe2 Tl1B 2_575 2_675 55.08(13)
O3 Fe2 Tl1B 2_665 2_675 98.53(14)
Tl1B Fe2 Tl1B . 2_675 4.8(2)
Tl2C Fe2 Tl1B 1_554 2_675 97.2(3)
Tl2B Fe2 Tl1B 1_554 2_675 104.14(15)
Tl2A Fe2 Tl1B 1_554 2_675 100.08(15)
Tl1A Fe2 Tl1B . 2_675 2.23(10)
O4 As1 O1 . . 111.35(11)
O4 As1 O3 . . 108.09(11)
O1 As1 O3 . . 117.28(10)
O4 As1 O2 . . 105.89(12)
O1 As1 O2 . . 103.87(11)
O3 As1 O2 . . 109.74(11)
O4 As1 Tl2B . 2_666 82.50(10)
O1 As1 Tl2B . 2_666 161.67(10)
O3 As1 Tl2B . 2_666 44.89(11)
O2 As1 Tl2B . 2_666 82.71(11)
O4 As1 Tl2A . 2_666 77.17(11)
O1 As1 Tl2A . 2_666 163.46(9)
O3 As1 Tl2A . 2_666 46.32(9)
O2 As1 Tl2A . 2_666 86.55(11)
Tl2B As1 Tl2A 2_666 2_666 5.82(8)
O4 As1 Tl1B . . 109.71(17)
O1 As1 Tl1B . . 41.4(2)
O3 As1 Tl1B . . 141.82(17)
O2 As1 Tl1B . . 64.3(2)
Tl2B As1 Tl1B 2_666 . 146.8(2)
Tl2A As1 Tl1B 2_666 . 150.9(2)
O4 As1 Tl2C . 2_666 78.6(3)
O1 As1 Tl2C . 2_666 159.27(18)
O3 As1 Tl2C . 2_666 42.3(2)
O2 As1 Tl2C . 2_666 90.0(2)
Tl2B As1 Tl2C 2_666 2_666 7.5(3)
Tl2A As1 Tl2C 2_666 2_666 4.29(16)
Tl1B As1 Tl2C . 2_666 154.2(3)
O4 As1 Tl1A . . 110.64(9)
O1 As1 Tl1A . . 46.10(7)
O3 As1 Tl1A . . 141.27(7)
O2 As1 Tl1A . . 59.36(9)
Tl2B As1 Tl1A 2_666 . 141.78(6)
Tl2A As1 Tl1A 2_666 . 145.90(8)
Tl1B As1 Tl1A . . 5.0(2)
Tl2C As1 Tl1A 2_666 . 149.2(2)
O4 As1 Tl1B . 2_675 111.38(17)
O1 As1 Tl1B . 2_675 50.7(2)
O3 As1 Tl1B . 2_675 140.23(15)
O2 As1 Tl1B . 2_675 54.5(2)
Tl2B As1 Tl1B 2_666 2_675 137.0(2)
Tl2A As1 Tl1B 2_666 2_675 141.1(2)
Tl1B As1 Tl1B . 2_675 9.8(4)
Tl2C As1 Tl1B 2_666 2_675 144.4(3)
Tl1A As1 Tl1B . 2_675 4.8(2)
O4 As1 Tl2B . . 65.74(9)
O1 As1 Tl2B . . 104.61(8)
O3 As1 Tl2B . . 135.82(8)
O2 As1 Tl2B . . 42.84(9)
Tl2B As1 Tl2B 2_666 . 91.89(9)
Tl2A As1 Tl2B 2_666 . 91.78(7)
Tl1B As1 Tl2B . . 67.5(2)
Tl2C As1 Tl2B 2_666 . 96.05(17)
Tl1A As1 Tl2B . . 64.33(4)
Tl1B As1 Tl2B 2_675 . 61.4(2)
O4 As1 Tl2A . . 70.99(11)
O1 As1 Tl2A . . 103.97(9)
O3 As1 Tl2A . . 134.43(9)
O2 As1 Tl2A . . 37.60(11)
Tl2B As1 Tl2A 2_666 . 91.71(10)
Tl2A As1 Tl2A 2_666 . 92.14(8)
Tl1B As1 Tl2A . . 65.3(2)
Tl2C As1 Tl2A 2_666 . 96.43(18)
Tl1A As1 Tl2A . . 61.81(6)
Tl1B As1 Tl2A 2_675 . 58.5(2)
Tl2B As1 Tl2A . . 5.35(7)
O6 As2 O5 . . 112.19(11)
O6 As2 O7 . . 108.23(11)
O5 As2 O7 . . 109.50(11)
O6 As2 O8 . . 108.63(11)
O5 As2 O8 . . 111.53(11)
O7 As2 O8 . . 106.56(10)
O6 As2 Tl1B . 2_575 102.43(17)
O5 As2 Tl1B . 2_575 62.73(19)
O7 As2 Tl1B . 2_575 53.70(19)
O8 As2 Tl1B . 2_575 147.66(17)
O6 As2 Tl2A . 1_455 48.51(9)
O5 As2 Tl2A . 1_455 110.40(10)
O7 As2 Tl2A . 1_455 63.33(9)
O8 As2 Tl2A . 1_455 137.72(10)
Tl1B As2 Tl2A 2_575 1_455 61.81(17)
O6 As2 Tl2C . 1_455 48.7(2)
O5 As2 Tl2C . 1_455 114.46(19)
O7 As2 Tl2C . 1_455 61.6(2)
O8 As2 Tl2C . 1_455 133.80(19)
Tl1B As2 Tl2C 2_575 1_455 64.3(2)
Tl2A As2 Tl2C 1_455 1_455 4.18(17)
O6 As2 Tl1A . 1_455 101.68(8)
O5 As2 Tl1A . 1_455 61.84(8)
O7 As2 Tl1A . 1_455 55.05(7)
O8 As2 Tl1A . 1_455 148.71(8)
Tl1B As2 Tl1A 2_575 1_455 1.42(17)
Tl2A As2 Tl1A 1_455 1_455 61.71(6)
Tl2C As2 Tl1A 1_455 1_455 64.28(19)
O6 As2 Tl2C . 2_576 77.7(2)
O5 As2 Tl2C . 2_576 156.3(2)
O7 As2 Tl2C . 2_576 47.2(2)
O8 As2 Tl2C . 2_576 83.6(3)
Tl1B As2 Tl2C 2_575 2_576 94.6(3)
Tl2A As2 Tl2C 1_455 2_576 59.0(2)
Tl2C As2 Tl2C 1_455 2_576 54.9(4)
Tl1A As2 Tl2C 1_455 2_576 95.6(2)
O6 As2 Tl2B . 1_455 48.84(8)
O5 As2 Tl2B . 1_455 109.53(11)
O7 As2 Tl2B . 1_455 63.38(9)
O8 As2 Tl2B . 1_455 138.60(11)
Tl1B As2 Tl2B 2_575 1_455 61.06(16)
Tl2A As2 Tl2B 1_455 1_455 0.88(12)
Tl2C As2 Tl2B 1_455 1_455 5.0(2)
Tl1A As2 Tl2B 1_455 1_455 60.95(5)
Tl2C As2 Tl2B 2_576 1_455 59.7(2)
O6 As2 Tl1B . . 136.29(14)
O5 As2 Tl1B . . 76.3(2)
O7 As2 Tl1B . . 108.47(12)
O8 As2 Tl1B . . 37.3(2)
Tl1B As2 Tl1B 2_575 . 118.22(18)
Tl2A As2 Tl1B 1_455 . 170.49(16)
Tl2C As2 Tl1B 1_455 . 166.8(2)
Tl1A As2 Tl1B 1_455 . 118.58(16)
Tl2C As2 Tl1B 2_576 . 112.2(3)
Tl2B As2 Tl1B 1_455 . 170.96(15)
O6 As2 Tl2B . 2_576 81.06(8)
O5 As2 Tl2B . 2_576 158.98(8)
O7 As2 Tl2B . 2_576 49.63(8)
O8 As2 Tl2B . 2_576 77.26(9)
Tl1B As2 Tl2B 2_575 2_576 99.31(18)
Tl2A As2 Tl2B 1_455 2_576 65.34(6)
Tl2C As2 Tl2B 1_455 2_576 61.21(17)
Tl1A As2 Tl2B 1_455 2_576 100.41(4)
Tl2C As2 Tl2B 2_576 2_576 6.4(2)
Tl2B As2 Tl2B 1_455 2_576 66.09(10)
Tl1B As2 Tl2B . 2_576 105.92(19)
O11 As3 O10 . . 114.60(11)
O11 As3 O9 . . 114.77(11)
O10 As3 O9 . . 107.46(11)
O11 As3 O12 . . 108.03(11)
O10 As3 O12 . . 99.57(10)
O9 As3 O12 . . 111.41(11)
O11 As3 Tl2B . 2_566 151.04(8)
O10 As3 Tl2B . 2_566 56.44(11)
O9 As3 Tl2B . 2_566 54.30(11)
O12 As3 Tl2B . 2_566 100.81(9)
O11 As3 Tl2A . 2_566 149.26(9)
O10 As3 Tl2A . 2_566 55.87(9)
O9 As3 Tl2A . 2_566 54.20(9)
O12 As3 Tl2A . 2_566 102.56(9)
Tl2B As3 Tl2A 2_566 2_566 1.80(6)
O11 As3 Tl2C . 2_566 148.9(2)
O10 As3 Tl2C . 2_566 52.14(17)
O9 As3 Tl2C . 2_566 57.83(17)
O12 As3 Tl2C . 2_566 102.3(2)
Tl2B As3 Tl2C 2_566 2_566 4.5(2)
Tl2A As3 Tl2C 2_566 2_566 3.75(14)
O11 As3 Tl1B . 2_665 84.07(15)
O10 As3 Tl1B . 2_665 69.2(2)
O9 As3 Tl1B . 2_665 159.27(14)
O12 As3 Tl1B . 2_665 51.33(18)
Tl2B As3 Tl1B 2_566 2_665 113.00(17)
Tl2A As3 Tl1B 2_566 2_665 113.69(16)
Tl2C As3 Tl1B 2_566 2_665 110.6(2)
O11 As3 Tl1A . 1_545 84.12(8)
O10 As3 Tl1A . 1_545 65.45(7)
O9 As3 Tl1A . 1_545 160.59(8)
O12 As3 Tl1A . 1_545 55.16(8)
Tl2B As3 Tl1A 2_566 1_545 111.13(8)
Tl2A As3 Tl1A 2_566 1_545 111.69(6)
Tl2C As3 Tl1A 2_566 1_545 108.43(16)
Tl1B As3 Tl1A 2_665 1_545 4.35(19)
O11 As3 Tl1B . 1_545 84.20(14)
O10 As3 Tl1B . 1_545 61.76(19)
O9 As3 Tl1B . 1_545 161.02(14)
O12 As3 Tl1B . 1_545 58.96(17)
Tl2B As3 Tl1B 2_566 1_545 109.19(17)
Tl2A As3 Tl1B 2_566 1_545 109.63(16)
Tl2C As3 Tl1B 2_566 1_545 106.3(2)
Tl1B As3 Tl1B 2_665 1_545 8.6(4)
Tl1A As3 Tl1B 1_545 1_545 4.27(18)
O11 As3 Tl2C . 1_545 129.0(2)
O10 As3 Tl2C . 1_545 80.0(2)
O9 As3 Tl2C . 1_545 104.96(19)
O12 As3 Tl2C . 1_545 23.7(2)
Tl2B As3 Tl2C 2_566 1_545 78.9(2)
Tl2A As3 Tl2C 2_566 1_545 80.5(2)
Tl2C As3 Tl2C 2_566 1_545 79.8(4)
Tl1B As3 Tl2C 2_665 1_545 54.5(2)
Tl1A As3 Tl2C 1_545 1_545 56.81(16)
Tl1B As3 Tl2C 1_545 1_545 59.2(2)
O11 As3 Tl2B . 1_545 132.75(8)
O10 As3 Tl2B . 1_545 74.02(9)
O9 As3 Tl2B . 1_545 104.89(10)
O12 As3 Tl2B . 1_545 29.66(8)
Tl2B As3 Tl2B 2_566 1_545 74.28(6)
Tl2A As3 Tl2B 2_566 1_545 75.87(6)
Tl2C As3 Tl2B 2_566 1_545 74.87(19)
Tl1B As3 Tl2B 2_665 1_545 54.38(13)
Tl1A As3 Tl2B 1_545 1_545 56.21(6)
Tl1B As3 Tl2B 1_545 1_545 58.18(13)
Tl2C As3 Tl2B 1_545 1_545 6.2(2)
As1 O1 Fe2 . . 126.13(11)
As1 O1 Tl1B . . 114.3(3)
Fe2 O1 Tl1B . . 111.4(3)
As1 O1 Tl1A . . 108.97(9)
Fe2 O1 Tl1A . . 117.26(9)
Tl1B O1 Tl1A . . 5.8(2)
As1 O1 Tl1B . 2_675 104.2(2)
Fe2 O1 Tl1B . 2_675 122.4(2)
Tl1B O1 Tl1B . 2_675 11.0(4)
Tl1A O1 Tl1B . 2_675 5.16(19)
As1 O1 Tl2A . . 55.90(7)
Fe2 O1 Tl2A . . 135.14(10)
Tl1B O1 Tl2A . . 61.8(3)
Tl1A O1 Tl2A . . 57.72(6)
Tl1B O1 Tl2A 2_675 . 54.3(2)
As1 O1 Tl2B . . 55.35(7)
Fe2 O1 Tl2B . . 131.07(8)
Tl1B O1 Tl2B . . 64.2(3)
Tl1A O1 Tl2B . . 60.43(5)
Tl1B O1 Tl2B 2_675 . 57.3(2)
Tl2A O1 Tl2B . . 4.56(6)
As1 O1 Tl2C . . 56.97(16)
Fe2 O1 Tl2C . . 134.8(2)
Tl1B O1 Tl2C . . 60.8(3)
Tl1A O1 Tl2C . . 56.75(17)
Tl1B O1 Tl2C 2_675 . 53.4(3)
Tl2A O1 Tl2C . . 1.07(18)
Tl2B O1 Tl2C . . 4.9(2)
As1 O1 Tl2C . 1_554 150.86(17)
Fe2 O1 Tl2C . 1_554 47.1(2)
Tl1B O1 Tl2C . 1_554 91.3(3)
Tl1A O1 Tl2C . 1_554 95.80(16)
Tl1B O1 Tl2C 2_675 1_554 99.8(3)
Tl2A O1 Tl2C . 1_554 152.55(13)
Tl2B O1 Tl2C . 1_554 153.67(13)
Tl2C O1 Tl2C . 1_554 151.5(3)
As1 O1 Tl2A . 2_675 151.74(10)
Fe2 O1 Tl2A . 2_675 81.86(8)
Tl1B O1 Tl2A . 2_675 47.4(3)
Tl1A O1 Tl2A . 2_675 51.24(6)
Tl1B O1 Tl2A 2_675 2_675 54.8(2)
Tl2A O1 Tl2A . 2_675 108.96(6)
Tl2B O1 Tl2A . 2_675 111.56(8)
Tl2C O1 Tl2A . 2_675 107.99(18)
Tl2C O1 Tl2A 1_554 2_675 45.12(17)
As1 O1 Tl2C . 2_675 153.1(2)
Fe2 O1 Tl2C . 2_675 80.01(19)
Tl1B O1 Tl2C . 2_675 50.5(3)
Tl1A O1 Tl2C . 2_675 54.32(13)
Tl1B O1 Tl2C 2_675 2_675 57.9(3)
Tl2A O1 Tl2C . 2_675 112.04(15)
Tl2B O1 Tl2C . 2_675 114.66(15)
Tl2C O1 Tl2C . 2_675 111.07(16)
Tl2C O1 Tl2C 1_554 2_675 42.2(3)
Tl2A O1 Tl2C 2_675 2_675 3.11(12)
As1 O2 Tl2A . . 120.80(15)
As1 O2 Tl2B . . 114.06(13)
Tl2A O2 Tl2B . . 6.91(12)
As1 O2 Tl2C . . 122.7(3)
Tl2A O2 Tl2C . . 1.9(4)
Tl2B O2 Tl2C . . 8.8(3)
As1 O2 Tl1B . 2_675 99.0(3)
Tl2A O2 Tl1B . 2_675 79.2(2)
Tl2B O2 Tl1B . 2_675 81.3(2)
Tl2C O2 Tl1B . 2_675 79.2(3)
As1 O2 Tl1A . . 93.34(9)
Tl2A O2 Tl1A . . 81.85(9)
Tl2B O2 Tl1A . . 83.31(8)
Tl2C O2 Tl1A . . 81.9(2)
Tl1B O2 Tl1A 2_675 . 5.7(3)
As1 O2 Tl1B . . 88.0(3)
Tl2A O2 Tl1B . . 84.3(2)
Tl2B O2 Tl1B . . 85.2(2)
Tl2C O2 Tl1B . . 84.6(3)
Tl1B O2 Tl1B 2_675 . 11.1(5)
Tl1A O2 Tl1B . . 5.4(3)
As1 O2 Tl2B . 2_666 71.06(10)
Tl2A O2 Tl2B . 2_666 109.95(13)
Tl2B O2 Tl2B . 2_666 107.08(11)
Tl2C O2 Tl2B . 2_666 110.3(3)
Tl1B O2 Tl2B 2_675 2_666 168.9(3)
Tl1A O2 Tl2B . 2_666 163.67(10)
Tl1B O2 Tl2B . 2_666 158.5(3)
As1 O2 Tl2A . 2_666 67.86(10)
Tl2A O2 Tl2A . 2_666 107.71(11)
Tl2B O2 Tl2A . 2_666 104.32(10)
Tl2C O2 Tl2A . 2_666 108.2(3)
Tl1B O2 Tl2A 2_675 2_666 166.9(3)
Tl1A O2 Tl2A . 2_666 161.19(9)
Tl1B O2 Tl2A . 2_666 155.8(3)
Tl2B O2 Tl2A 2_666 2_666 5.22(6)
As1 O2 Tl2C . 2_666 65.1(2)
Tl2A O2 Tl2C . 2_666 111.0(2)
Tl2B O2 Tl2C . 2_666 107.5(2)
Tl2C O2 Tl2C . 2_666 111.5(2)
Tl1B O2 Tl2C 2_675 2_666 163.8(3)
Tl1A O2 Tl2C . 2_666 158.2(2)
Tl1B O2 Tl2C . 2_666 152.9(3)
Tl2B O2 Tl2C 2_666 2_666 6.2(2)
Tl2A O2 Tl2C 2_666 2_666 3.62(15)
As1 O2 H2 . . 113(3)
Tl2A O2 H2 . . 111(3)
Tl2B O2 H2 . . 114(3)
Tl2C O2 H2 . . 109(3)
Tl1B O2 H2 2_675 . 131(3)
Tl1A O2 H2 . . 135(3)
Tl1B O2 H2 . . 139(3)
Tl2B O2 H2 2_666 . 52(3)
Tl2A O2 H2 2_666 . 58(3)
Tl2C O2 H2 2_666 . 58(3)
As1 O3 Fe2 . 2_665 131.25(12)
As1 O3 Tl2C . 2_666 112.9(3)
Fe2 O3 Tl2C 2_665 2_666 110.1(3)
As1 O3 Tl2B . 2_666 109.61(14)
Fe2 O3 Tl2B 2_665 2_666 108.65(11)
Tl2C O3 Tl2B 2_666 2_666 10.1(4)
As1 O3 Tl2A . 2_666 107.96(12)
Fe2 O3 Tl2A 2_665 2_666 113.66(11)
Tl2C O3 Tl2A 2_666 2_666 5.4(2)
Tl2B O3 Tl2A 2_666 2_666 7.66(10)
As1 O3 Tl1B . 2_665 135.47(14)
Fe2 O3 Tl1B 2_665 2_665 55.10(13)
Tl2C O3 Tl1B 2_666 2_665 98.4(3)
Tl2B O3 Tl1B 2_666 2_665 106.05(16)
Tl2A O3 Tl1B 2_666 2_665 103.81(15)
As1 O3 Tl2C . 1_545 134.1(2)
Fe2 O3 Tl2C 2_665 1_545 91.18(19)
Tl2C O3 Tl2C 2_666 1_545 51.0(4)
Tl2B O3 Tl2C 2_666 1_545 60.46(16)
Tl2A O3 Tl2C 2_666 1_545 55.88(18)
Tl1B O3 Tl2C 2_665 1_545 50.50(18)
As1 O3 Tl2A . 1_545 135.71(10)
Fe2 O3 Tl2A 2_665 1_545 88.82(8)
Tl2C O3 Tl2A 2_666 1_545 53.5(3)
Tl2B O3 Tl2A 2_666 1_545 62.88(9)
Tl2A O3 Tl2A 2_666 1_545 58.48(13)
Tl1B O3 Tl2A 2_665 1_545 47.62(12)
Tl2C O3 Tl2A 1_545 1_545 2.89(14)
As1 O3 Tl1A . 1_545 132.86(9)
Fe2 O3 Tl1A 2_665 1_545 56.68(5)
Tl2C O3 Tl1A 2_666 1_545 100.0(3)
Tl2B O3 Tl1A 2_666 1_545 107.82(12)
Tl2A O3 Tl1A 2_666 1_545 105.31(10)
Tl1B O3 Tl1A 2_665 1_545 2.65(11)
Tl2C O3 Tl1A 1_545 1_545 51.31(14)
Tl2A O3 Tl1A 1_545 1_545 48.45(5)
As1 O3 Tl2B . 1_545 132.28(9)
Fe2 O3 Tl2B 2_665 1_545 91.64(8)
Tl2C O3 Tl2B 2_666 1_545 54.3(3)
Tl2B O3 Tl2B 2_666 1_545 63.88(13)
Tl2A O3 Tl2B 2_666 1_545 59.06(9)
Tl1B O3 Tl2B 2_665 1_545 48.44(13)
Tl2C O3 Tl2B 1_545 1_545 3.8(2)
Tl2A O3 Tl2B 1_545 1_545 3.54(5)
Tl1A O3 Tl2B 1_545 1_545 49.07(6)
As1 O3 Tl1B . . 26.48(12)
Fe2 O3 Tl1B 2_665 . 105.07(14)
Tl2C O3 Tl1B 2_666 . 131.6(3)
Tl2B O3 Tl1B 2_666 . 124.7(2)
Tl2A O3 Tl1B 2_666 . 126.15(18)
Tl1B O3 Tl1B 2_665 . 129.18(12)
Tl2C O3 Tl1B 1_545 . 158.3(2)
Tl2A O3 Tl1B 1_545 . 158.75(14)
Tl1A O3 Tl1B 1_545 . 127.28(17)
Tl2B O3 Tl1B 1_545 . 155.26(13)
As1 O3 Tl1B . 1_545 130.50(12)
Fe2 O3 Tl1B 2_665 1_545 58.15(12)
Tl2C O3 Tl1B 2_666 1_545 101.3(3)
Tl2B O3 Tl1B 2_666 1_545 109.41(15)
Tl2A O3 Tl1B 2_666 1_545 106.65(14)
Tl1B O3 Tl1B 2_665 1_545 5.04(19)
Tl2C O3 Tl1B 1_545 1_545 52.12(17)
Tl2A O3 Tl1B 1_545 1_545 49.29(11)
Tl1A O3 Tl1B 1_545 1_545 2.40(9)
Tl2B O3 Tl1B 1_545 1_545 49.72(12)
Tl1B O3 Tl1B . 1_545 125.5(2)
As1 O4 Fe1 . . 166.48(15)
As1 O4 Tl2B . . 89.90(10)
Fe1 O4 Tl2B . . 103.33(9)
As1 O4 Tl2A . 2_666 76.96(11)
Fe1 O4 Tl2A . 2_666 98.20(11)
Tl2B O4 Tl2A . 2_666 97.68(9)
As1 O4 Tl2C . 2_666 75.8(3)
Fe1 O4 Tl2C . 2_666 98.5(3)
Tl2B O4 Tl2C . 2_666 101.6(2)
Tl2A O4 Tl2C 2_666 2_666 4.18(17)
As1 O4 Tl2A . . 84.81(11)
Fe1 O4 Tl2A . . 108.35(11)
Tl2B O4 Tl2A . . 5.20(7)
Tl2A O4 Tl2A 2_666 . 95.45(10)
Tl2C O4 Tl2A 2_666 . 99.3(2)
As1 O4 Tl2B . 2_666 72.21(9)
Fe1 O4 Tl2B . 2_666 103.35(9)
Tl2B O4 Tl2B . 2_666 95.21(11)
Tl2A O4 Tl2B 2_666 2_666 5.28(8)
Tl2C O4 Tl2B 2_666 2_666 7.2(3)
Tl2A O4 Tl2B . 2_666 92.62(11)
As1 O4 Tl2C . . 86.4(3)
Fe1 O4 Tl2C . . 106.8(2)
Tl2B O4 Tl2C . . 3.7(3)
Tl2A O4 Tl2C 2_666 . 95.8(2)
Tl2C O4 Tl2C 2_666 . 99.6(2)
Tl2A O4 Tl2C . . 1.6(3)
Tl2B O4 Tl2C 2_666 . 93.1(2)
As1 O4 Tl1B . . 50.23(13)
Fe1 O4 Tl1B . . 139.29(14)
Tl2B O4 Tl1B . . 62.09(19)
Tl2A O4 Tl1B 2_666 . 120.48(15)
Tl2C O4 Tl1B 2_666 . 121.0(3)
Tl2A O4 Tl1B . . 59.2(2)
Tl2B O4 Tl1B 2_666 . 115.20(13)
Tl2C O4 Tl1B . . 60.4(3)
As1 O4 Tl1A . . 49.70(7)
Fe1 O4 Tl1A . . 140.71(10)
Tl2B O4 Tl1A . . 58.81(5)
Tl2A O4 Tl1A 2_666 . 117.68(9)
Tl2C O4 Tl1A 2_666 . 118.5(3)
Tl2A O4 Tl1A . . 55.77(6)
Tl2B O4 Tl1A 2_666 . 112.41(7)
Tl2C O4 Tl1A . . 56.96(19)
Tl1B O4 Tl1A . . 4.04(18)
As1 O4 Tl1B . 2_675 49.42(13)
Fe1 O4 Tl1B . 2_675 141.78(14)
Tl2B O4 Tl1B . 2_675 55.70(18)
Tl2A O4 Tl1B 2_666 2_675 114.90(14)
Tl2C O4 Tl1B 2_666 2_675 115.9(3)
Tl2A O4 Tl1B . 2_675 52.46(19)
Tl2B O4 Tl1B 2_666 2_675 109.66(13)
Tl2C O4 Tl1B . 2_675 53.7(3)
Tl1B O4 Tl1B . 2_675 7.9(3)
Tl1A O4 Tl1B . 2_675 3.91(17)
As2 O5 Fe2 . . 142.35(13)
As2 O5 Tl1B . 2_575 90.4(3)
Fe2 O5 Tl1B . 2_575 126.1(2)
As2 O5 Tl1A . 1_455 93.59(9)
Fe2 O5 Tl1A . 1_455 123.14(9)
Tl1B O5 Tl1A 2_575 1_455 3.4(2)
As2 O5 Tl1B . 1_455 96.3(2)
Fe2 O5 Tl1B . 1_455 120.6(2)
Tl1B O5 Tl1B 2_575 1_455 6.4(5)
Tl1A O5 Tl1B 1_455 1_455 3.0(2)
As2 O5 Tl1B . . 80.61(19)
Fe2 O5 Tl1B . . 68.44(17)
Tl1B O5 Tl1B 2_575 . 131.69(18)
Tl1A O5 Tl1B 1_455 . 133.51(11)
Tl1B O5 Tl1B 1_455 . 135.0(2)
As2 O5 Tl1A . . 78.54(8)
Fe2 O5 Tl1A . . 69.75(6)
Tl1B O5 Tl1A 2_575 . 133.1(2)
Tl1A O5 Tl1A 1_455 . 135.05(6)
Tl1B O5 Tl1A 1_455 . 136.64(17)
Tl1B O5 Tl1A . . 2.70(16)
As2 O5 Tl2A . 1_455 49.78(8)
Fe2 O5 Tl2A . 1_455 157.69(10)
Tl1B O5 Tl2A 2_575 1_455 54.9(2)
Tl1A O5 Tl2A 1_455 1_455 56.74(6)
Tl1B O5 Tl2A 1_455 1_455 58.40(17)
Tl1B O5 Tl2A . 1_455 129.96(19)
Tl1A O5 Tl2A . 1_455 128.08(7)
As2 O5 Tl1B . 2_675 76.70(17)
Fe2 O5 Tl1B . 2_675 70.94(16)
Tl1B O5 Tl1B 2_575 2_675 134.2(3)
Tl1A O5 Tl1B 1_455 2_675 136.33(10)
Tl1B O5 Tl1B 1_455 2_675 138.05(15)
Tl1B O5 Tl1B . 2_675 5.1(3)
Tl1A O5 Tl1B . 2_675 2.40(13)
Tl2A O5 Tl1B 1_455 2_675 126.37(17)
As2 O5 Tl2C . 1_455 46.81(17)
Fe2 O5 Tl2C . 1_455 160.19(18)
Tl1B O5 Tl2C 2_575 1_455 56.2(3)
Tl1A O5 Tl2C 1_455 1_455 58.14(17)
Tl1B O5 Tl2C 1_455 1_455 59.9(2)
Tl1B O5 Tl2C . 1_455 126.9(2)
Tl1A O5 Tl2C . 1_455 125.04(17)
Tl2A O5 Tl2C 1_455 1_455 3.08(18)
Tl1B O5 Tl2C 2_675 1_455 123.3(2)
As2 O5 Tl2B . 1_455 51.91(8)
Fe2 O5 Tl2B . 1_455 156.29(10)
Tl1B O5 Tl2B 2_575 1_455 53.55(19)
Tl1A O5 Tl2B 1_455 1_455 55.28(5)
Tl1B O5 Tl2B 1_455 1_455 56.85(17)
Tl1B O5 Tl2B . 1_455 132.05(19)
Tl1A O5 Tl2B . 1_455 130.19(7)
Tl2A O5 Tl2B 1_455 1_455 2.14(10)
Tl1B O5 Tl2B 2_675 1_455 128.49(17)
Tl2C O5 Tl2B 1_455 1_455 5.15(19)
As2 O6 Fe1 . . 126.05(12)
As2 O6 Tl2A . 1_455 106.26(12)
Fe1 O6 Tl2A . 1_455 124.82(12)
As2 O6 Tl2C . 1_455 106.3(3)
Fe1 O6 Tl2C . 1_455 126.3(3)
Tl2A O6 Tl2C 1_455 1_455 5.3(2)
As2 O6 Tl2B . 1_455 108.64(10)
Fe1 O6 Tl2B . 1_455 122.23(10)
Tl2A O6 Tl2B 1_455 1_455 2.60(10)
Tl2C O6 Tl2B 1_455 1_455 6.8(3)
As2 O6 Tl2C . 2_576 78.7(2)
Fe1 O6 Tl2C . 2_576 135.73(19)
Tl2A O6 Tl2C 1_455 2_576 64.8(2)
Tl2C O6 Tl2C 1_455 2_576 59.8(4)
Tl2B O6 Tl2C 1_455 2_576 66.6(3)
As2 O6 Tl2B . 2_576 76.31(8)
Fe1 O6 Tl2B . 2_576 133.00(9)
Tl2A O6 Tl2B 1_455 2_576 70.73(9)
Tl2C O6 Tl2B 1_455 2_576 65.8(2)
Tl2B O6 Tl2B 1_455 2_576 72.57(11)
Tl2C O6 Tl2B 2_576 2_576 6.0(3)
As2 O6 Tl2A . 2_576 79.49(9)
Fe1 O6 Tl2A . 2_576 133.98(9)
Tl2A O6 Tl2A 1_455 2_576 65.97(14)
Tl2C O6 Tl2A 1_455 2_576 61.0(2)
Tl2B O6 Tl2A 1_455 2_576 67.76(10)
Tl2C O6 Tl2A 2_576 2_576 1.8(2)
Tl2B O6 Tl2A 2_576 2_576 4.97(7)
As2 O6 Tl1B . 2_575 55.67(16)
Fe1 O6 Tl1B . 2_575 138.50(18)
Tl2A O6 Tl1B 1_455 2_575 59.44(15)
Tl2C O6 Tl1B 1_455 2_575 62.4(3)
Tl2B O6 Tl1B 1_455 2_575 60.96(14)
Tl2C O6 Tl1B 2_576 2_575 85.3(2)
Tl2B O6 Tl1B 2_576 2_575 88.46(17)
Tl2A O6 Tl1B 2_576 2_575 87.14(17)
As2 O6 Tl2B . . 75.09(8)
Fe1 O6 Tl2B . . 76.97(8)
Tl2A O6 Tl2B 1_455 . 139.02(8)
Tl2C O6 Tl2B 1_455 . 133.7(2)
Tl2B O6 Tl2B 1_455 . 140.17(16)
Tl2C O6 Tl2B 2_576 . 75.8(3)
Tl2B O6 Tl2B 2_576 . 69.97(6)
Tl2A O6 Tl2B 2_576 . 74.36(11)
Tl1B O6 Tl2B 2_575 . 129.88(17)
As2 O6 Tl1A . 1_455 57.71(7)
Fe1 O6 Tl1A . 1_455 136.87(8)
Tl2A O6 Tl1A 1_455 1_455 58.46(8)
Tl2C O6 Tl1A 1_455 1_455 61.6(2)
Tl2B O6 Tl1A 1_455 1_455 59.90(7)
Tl2C O6 Tl1A 2_576 1_455 86.74(19)
Tl2B O6 Tl1A 2_576 1_455 90.01(6)
Tl2A O6 Tl1A 2_576 1_455 88.54(7)
Tl1B O6 Tl1A 2_575 1_455 2.28(17)
Tl2B O6 Tl1A . 1_455 132.08(6)
As2 O6 Tl2A . . 73.27(9)
Fe1 O6 Tl2A . . 76.91(8)
Tl2A O6 Tl2A 1_455 . 141.05(13)
Tl2C O6 Tl2A 1_455 . 135.7(3)
Tl2B O6 Tl2A 1_455 . 142.30(9)
Tl2C O6 Tl2A 2_576 . 77.4(2)
Tl2B O6 Tl2A 2_576 . 71.48(7)
Tl2A O6 Tl2A 2_576 . 75.96(9)
Tl1B O6 Tl2A 2_575 . 128.38(17)
Tl2B O6 Tl2A . . 2.59(8)
Tl1A O6 Tl2A 1_455 . 130.56(6)
As2 O7 Fe2 . 2_575 122.44(11)
As2 O7 Tl1B . 2_575 99.60(17)
Fe2 O7 Tl1B 2_575 2_575 97.94(18)
As2 O7 Tl2C . 2_576 110.0(3)
Fe2 O7 Tl2C 2_575 2_576 94.7(3)
Tl1B O7 Tl2C 2_575 2_576 134.3(4)
As2 O7 Tl2C . 1_455 92.1(3)
Fe2 O7 Tl2C 2_575 1_455 145.3(3)
Tl1B O7 Tl2C 2_575 1_455 77.4(3)
Tl2C O7 Tl2C 2_576 1_455 67.7(4)
As2 O7 Tl1A . 1_455 100.56(9)
Fe2 O7 Tl1A 2_575 1_455 97.82(8)
Tl1B O7 Tl1A 2_575 1_455 1.10(17)
Tl2C O7 Tl1A 2_576 1_455 133.2(3)
Tl2C O7 Tl1A 1_455 1_455 76.9(2)
As2 O7 Tl2A . 1_455 90.08(10)
Fe2 O7 Tl2A 2_575 1_455 147.47(11)
Tl1B O7 Tl2A 2_575 1_455 73.5(2)
Tl2C O7 Tl2A 2_576 1_455 72.4(3)
Tl2C O7 Tl2A 1_455 1_455 4.73(18)
Tl1A O7 Tl2A 1_455 1_455 73.06(8)
As2 O7 Tl2B . 2_576 108.05(10)
Fe2 O7 Tl2B 2_575 2_576 89.65(8)
Tl1B O7 Tl2B 2_575 2_576 141.32(19)
Tl2C O7 Tl2B 2_576 2_576 7.8(3)
Tl2C O7 Tl2B 1_455 2_576 75.10(18)
Tl1A O7 Tl2B 1_455 2_576 140.26(7)
Tl2A O7 Tl2B 1_455 2_576 79.80(8)
As2 O7 Tl2A . 2_576 110.54(11)
Fe2 O7 Tl2A 2_575 2_576 92.84(10)
Tl1B O7 Tl2A 2_575 2_576 135.4(2)
Tl2C O7 Tl2A 2_576 2_576 2.0(3)
Tl2C O7 Tl2A 1_455 2_576 69.6(2)
Tl1A O7 Tl2A 1_455 2_576 134.39(10)
Tl2A O7 Tl2A 1_455 2_576 74.35(13)
Tl2B O7 Tl2A 2_576 2_576 6.18(9)
As2 O7 Tl1B . 1_455 101.35(15)
Fe2 O7 Tl1B 2_575 1_455 97.73(15)
Tl1B O7 Tl1B 2_575 1_455 2.0(3)
Tl2C O7 Tl1B 2_576 1_455 132.4(4)
Tl2C O7 Tl1B 1_455 1_455 76.5(3)
Tl1A O7 Tl1B 1_455 1_455 0.90(14)
Tl2A O7 Tl1B 1_455 1_455 72.67(17)
Tl2B O7 Tl1B 2_576 1_455 139.38(16)
Tl2A O7 Tl1B 2_576 1_455 133.53(18)
As2 O7 Tl2B . 1_455 92.59(10)
Fe2 O7 Tl2B 2_575 1_455 144.92(10)
Tl1B O7 Tl2B 2_575 1_455 72.2(2)
Tl2C O7 Tl2B 2_576 1_455 72.5(3)
Tl2C O7 Tl2B 1_455 1_455 5.3(2)
Tl1A O7 Tl2B 1_455 1_455 71.63(8)
Tl2A O7 Tl2B 1_455 1_455 2.70(7)
Tl2B O7 Tl2B 2_576 1_455 79.95(12)
Tl2A O7 Tl2B 2_576 1_455 74.37(10)
Tl1B O7 Tl2B 1_455 1_455 71.21(17)
As2 O7 Tl1B . . 52.90(12)
Fe2 O7 Tl1B 2_575 . 69.77(11)
Tl1B O7 Tl1B 2_575 . 113.2(2)
Tl2C O7 Tl1B 2_576 . 112.4(4)
Tl2C O7 Tl1B 1_455 . 143.9(3)
Tl1A O7 Tl1B 1_455 . 114.21(18)
Tl2A O7 Tl1B 1_455 . 142.66(12)
Tl2B O7 Tl1B 2_576 . 105.03(18)
Tl2A O7 Tl1B 2_576 . 111.1(2)
Tl1B O7 Tl1B 1_455 . 115.0(3)
Tl2B O7 Tl1B 1_455 . 145.27(11)
As2 O8 Tl2B . . 140.00(13)
As2 O8 Tl1B . . 122.2(3)
Tl2B O8 Tl1B . . 92.5(3)
As2 O8 Tl2A . . 145.64(14)
Tl2B O8 Tl2A . . 6.34(9)
Tl1B O8 Tl2A . . 86.2(3)
As2 O8 Tl1A . . 128.10(11)
Tl2B O8 Tl1A . . 86.74(7)
Tl1B O8 Tl1A . . 6.0(3)
Tl2A O8 Tl1A . . 80.39(10)
As2 O8 Tl1B . 2_675 133.6(3)
Tl2B O8 Tl1B . 2_675 81.3(2)
Tl1B O8 Tl1B . 2_675 11.6(5)
Tl2A O8 Tl1B . 2_675 74.9(3)
Tl1A O8 Tl1B . 2_675 5.6(3)
As2 O8 Tl2C . . 146.3(3)
Tl2B O8 Tl2C . . 6.4(3)
Tl1B O8 Tl2C . . 87.6(4)
Tl2A O8 Tl2C . . 4.0(2)
Tl1A O8 Tl2C . . 81.7(3)
Tl1B O8 Tl2C 2_675 . 76.2(4)
As2 O8 Tl2B . 2_576 78.89(10)
Tl2B O8 Tl2B . 2_576 88.66(8)
Tl1B O8 Tl2B . 2_576 137.2(2)
Tl2A O8 Tl2B . 2_576 93.12(12)
Tl1A O8 Tl2B . 2_576 135.59(8)
Tl1B O8 Tl2B 2_675 2_576 133.6(2)
Tl2C O8 Tl2B . 2_576 89.6(3)
As2 O8 Tl2C . 2_576 72.5(2)
Tl2B O8 Tl2C . 2_576 93.0(2)
Tl1B O8 Tl2C . 2_576 141.7(3)
Tl2A O8 Tl2C . 2_576 97.78(17)
Tl1A O8 Tl2C . 2_576 140.7(2)
Tl1B O8 Tl2C 2_675 2_576 139.2(3)
Tl2C O8 Tl2C . 2_576 94.4(4)
Tl2B O8 Tl2C 2_576 2_576 6.5(2)
As2 O8 Tl2A . 2_576 75.34(10)
Tl2B O8 Tl2A . 2_576 90.71(13)
Tl1B O8 Tl2A . 2_576 140.2(2)
Tl2A O8 Tl2A . 2_576 95.41(11)
Tl1A O8 Tl2A . 2_576 138.90(9)
Tl1B O8 Tl2A 2_675 2_576 137.1(2)
Tl2C O8 Tl2A . 2_576 92.0(2)
Tl2B O8 Tl2A 2_576 2_576 3.75(10)
Tl2C O8 Tl2A 2_576 2_576 2.8(2)
As2 O8 Tl2C . 1_455 32.11(14)
Tl2B O8 Tl2C . 1_455 115.00(14)
Tl1B O8 Tl2C . 1_455 152.4(3)
Tl2A O8 Tl2C . 1_455 121.35(16)
Tl1A O8 Tl2C . 1_455 158.25(14)
Tl1B O8 Tl2C 2_675 1_455 163.7(3)
Tl2C O8 Tl2C . 1_455 120.0(4)
Tl2B O8 Tl2C 2_576 1_455 50.72(11)
Tl2C O8 Tl2C 2_576 1_455 44.3(3)
Tl2A O8 Tl2C 2_576 1_455 46.97(15)
As3 O9 Fe1 . . 126.14(11)
As3 O9 Tl2B . 2_566 100.51(12)
Fe1 O9 Tl2B . 2_566 116.35(12)
As3 O9 Tl2A . 2_566 103.06(11)
Fe1 O9 Tl2A . 2_566 115.76(10)
Tl2B O9 Tl2A 2_566 2_566 3.35(9)
As3 O9 Tl2C . 2_566 99.2(2)
Fe1 O9 Tl2C . 2_566 119.46(19)
Tl2B O9 Tl2C 2_566 2_566 3.5(2)
Tl2A O9 Tl2C 2_566 2_566 4.02(19)
As3 O9 Tl2A . 1_455 148.12(11)
Fe1 O9 Tl2A . 1_455 73.23(8)
Tl2B O9 Tl2A 2_566 1_455 89.41(8)
Tl2A O9 Tl2A 2_566 1_455 86.11(9)
Tl2C O9 Tl2A 2_566 1_455 88.9(3)
As3 O9 Tl2C . 1_455 149.74(18)
Fe1 O9 Tl2C . 1_455 70.55(18)
Tl2B O9 Tl2C 2_566 1_455 90.8(2)
Tl2A O9 Tl2C 2_566 1_455 87.6(2)
Tl2C O9 Tl2C 2_566 1_455 90.4(2)
Tl2A O9 Tl2C 1_455 1_455 2.7(2)
As3 O9 Tl2B . 1_455 148.77(10)
Fe1 O9 Tl2B . 1_455 75.38(8)
Tl2B O9 Tl2B 2_566 1_455 85.66(11)
Tl2A O9 Tl2B 2_566 1_455 82.35(7)
Tl2C O9 Tl2B 2_566 1_455 85.1(2)
Tl2A O9 Tl2B 1_455 1_455 3.77(8)
Tl2C O9 Tl2B 1_455 1_455 5.8(2)
As3 O9 Tl2C . 1_545 56.57(16)
Fe1 O9 Tl2C . 1_545 95.39(15)
Tl2B O9 Tl2C 2_566 1_545 75.0(2)
Tl2A O9 Tl2C 2_566 1_545 78.28(18)
Tl2C O9 Tl2C 2_566 1_545 76.7(4)
Tl2A O9 Tl2C 1_455 1_545 154.43(14)
Tl2C O9 Tl2C 1_455 1_545 153.4(3)
Tl2B O9 Tl2C 1_455 1_545 152.26(17)
As3 O9 Tl2C . 2_666 71.33(15)
Fe1 O9 Tl2C . 2_666 60.13(14)
Tl2B O9 Tl2C 2_566 2_666 110.09(17)
Tl2A O9 Tl2C 2_566 2_666 112.86(18)
Tl2C O9 Tl2C 2_566 2_666 112.9(3)
Tl2A O9 Tl2C 1_455 2_666 133.37(12)
Tl2C O9 Tl2C 1_455 2_666 130.68(17)
Tl2B O9 Tl2C 1_455 2_666 135.38(17)
Tl2C O9 Tl2C 1_545 2_666 41.7(3)
As3 O9 Tl2B . 1_545 56.73(8)
Fe1 O9 Tl2B . 1_545 99.49(9)
Tl2B O9 Tl2B 2_566 1_545 70.07(7)
Tl2A O9 Tl2B 2_566 1_545 73.39(8)
Tl2C O9 Tl2B 2_566 1_545 71.7(2)
Tl2A O9 Tl2B 1_455 1_545 152.83(7)
Tl2C O9 Tl2B 1_455 1_545 152.35(17)
Tl2B O9 Tl2B 1_455 1_545 150.11(7)
Tl2C O9 Tl2B 1_545 1_545 5.39(19)
Tl2C O9 Tl2B 2_666 1_545 46.99(13)
As3 O10 Fe2 . 2_565 135.25(12)
As3 O10 Tl2B . 2_566 98.29(12)
Fe2 O10 Tl2B 2_565 2_566 93.44(9)
As3 O10 Tl2C . 2_566 105.5(2)
Fe2 O10 Tl2C 2_565 2_566 87.1(2)
Tl2B O10 Tl2C 2_566 2_566 7.4(3)
As3 O10 Tl2A . 2_566 101.32(11)
Fe2 O10 Tl2A 2_565 2_566 89.85(10)
Tl2B O10 Tl2A 2_566 2_566 3.64(12)
Tl2C O10 Tl2A 2_566 2_566 4.2(2)
As3 O10 Tl1B . 1_545 95.8(2)
Fe2 O10 Tl1B 2_565 1_545 101.6(2)
Tl2B O10 Tl1B 2_566 1_545 140.98(15)
Tl2C O10 Tl1B 2_566 1_545 139.3(3)
Tl2A O10 Tl1B 2_566 1_545 141.70(15)
As3 O10 Tl1A . 1_545 91.72(8)
Fe2 O10 Tl1A 2_565 1_545 106.28(8)
Tl2B O10 Tl1A 2_566 1_545 139.97(8)
Tl2C O10 Tl1A 2_566 1_545 139.3(2)
Tl2A O10 Tl1A 2_566 1_545 141.15(8)
Tl1B O10 Tl1A 1_545 1_545 4.7(2)
As3 O10 Tl1B . 2_665 87.8(2)
Fe2 O10 Tl1B 2_565 2_665 110.8(2)
Tl2B O10 Tl1B 2_566 2_665 138.59(14)
Tl2C O10 Tl1B 2_566 2_665 138.8(3)
Tl2A O10 Tl1B 2_566 2_665 140.17(14)
Tl1B O10 Tl1B 1_545 2_665 9.3(4)
Tl1A O10 Tl1B 1_545 2_665 4.6(2)
As3 O10 Tl2B . 1_545 84.04(10)
Fe2 O10 Tl2B 2_565 1_545 140.47(10)
Tl2B O10 Tl2B 2_566 1_545 82.48(8)
Tl2C O10 Tl2B 2_566 1_545 84.9(2)
Tl2A O10 Tl2B 2_566 1_545 84.87(9)
Tl1B O10 Tl2B 1_545 1_545 63.04(16)
Tl1A O10 Tl2B 1_545 1_545 60.05(6)
Tl1B O10 Tl2B 2_665 1_545 57.31(15)
As3 O10 Tl2A . 1_545 81.21(9)
Fe2 O10 Tl2A 2_565 1_545 142.78(10)
Tl2B O10 Tl2A 2_566 1_545 86.56(9)
Tl2C O10 Tl2A 2_566 1_545 89.2(2)
Tl2A O10 Tl2A 2_566 1_545 89.05(10)
Tl1B O10 Tl2A 1_545 1_545 59.95(17)
Tl1A O10 Tl2A 1_545 1_545 56.72(6)
Tl1B O10 Tl2A 2_665 1_545 53.75(16)
Tl2B O10 Tl2A 1_545 1_545 4.64(6)
As3 O10 Tl2C . 1_545 78.23(19)
Fe2 O10 Tl2C 2_565 1_545 146.03(18)
Tl2B O10 Tl2C 2_566 1_545 85.1(2)
Tl2C O10 Tl2C 2_566 1_545 88.2(4)
Tl2A O10 Tl2C 2_566 1_545 87.7(2)
Tl1B O10 Tl2C 1_545 1_545 62.5(2)
Tl1A O10 Tl2C 1_545 1_545 59.12(19)
Tl1B O10 Tl2C 2_665 1_545 55.9(2)
Tl2B O10 Tl2C 1_545 1_545 6.0(2)
Tl2A O10 Tl2C 1_545 1_545 3.57(13)
As3 O11 Fe2 . . 147.97(13)
As3 O11 Tl1B . 2_665 74.11(15)
Fe2 O11 Tl1B . 2_665 136.20(15)
As3 O11 Tl1A . 1_545 74.20(8)
Fe2 O11 Tl1A . 1_545 136.91(9)
Tl1B O11 Tl1A 2_665 1_545 4.21(18)
As3 O11 Tl1B . 1_545 74.37(14)
Fe2 O11 Tl1B . 1_545 137.28(15)
Tl1B O11 Tl1B 2_665 1_545 8.3(4)
Tl1A O11 Tl1B 1_545 1_545 4.13(17)
As3 O11 Tl2B . 1_554 159.69(11)
Fe2 O11 Tl2B . 1_554 47.38(8)
Tl1B O11 Tl2B 2_665 1_554 97.08(15)
Tl1A O11 Tl2B 1_545 1_554 95.68(7)
Tl1B O11 Tl2B 1_545 1_554 94.27(15)
As3 O11 Tl2C . 1_554 164.81(18)
Fe2 O11 Tl2C . 1_554 43.96(14)
Tl1B O11 Tl2C 2_665 1_554 98.2(2)
Tl1A O11 Tl2C 1_545 1_554 97.17(15)
Tl1B O11 Tl2C 1_545 1_554 96.12(19)
Tl2B O11 Tl2C 1_554 1_554 5.36(18)
As3 O12 Tl2C . 1_545 142.6(4)
As3 O12 Tl2A . 1_545 140.85(15)
Tl2C O12 Tl2A 1_545 1_545 5.1(2)
As3 O12 Tl2B . 1_545 134.29(12)
Tl2C O12 Tl2B 1_545 1_545 8.8(3)
Tl2A O12 Tl2B 1_545 1_545 6.95(9)
As3 O12 Tl2C . 2_666 136.8(2)
Tl2C O12 Tl2C 1_545 2_666 69.0(4)
Tl2A O12 Tl2C 1_545 2_666 73.2(2)
Tl2B O12 Tl2C 1_545 2_666 77.4(2)
As3 O12 Tl1B . 2_665 105.94(19)
Tl2C O12 Tl1B 1_545 2_665 76.4(3)
Tl2A O12 Tl1B 1_545 2_665 71.88(15)
Tl2B O12 Tl1B 1_545 2_665 74.80(17)
Tl2C O12 Tl1B 2_666 2_665 111.5(3)
As3 O12 Tl1A . 1_545 101.85(10)
Tl2C O12 Tl1A 1_545 1_545 78.1(2)
Tl2A O12 Tl1A 1_545 1_545 73.36(9)
Tl2B O12 Tl1A 1_545 1_545 75.74(10)
Tl2C O12 Tl1A 2_666 1_545 116.3(2)
Tl1B O12 Tl1A 2_665 1_545 4.8(2)
As3 O12 Tl2A . 2_666 133.49(12)
Tl2C O12 Tl2A 1_545 2_666 71.4(3)
Tl2A O12 Tl2A 1_545 2_666 75.76(13)
Tl2B O12 Tl2A 1_545 2_666 79.68(10)
Tl2C O12 Tl2A 2_666 2_666 3.4(2)
Tl1B O12 Tl2A 2_665 2_666 114.7(2)
Tl1A O12 Tl2A 1_545 2_666 119.42(8)
As3 O12 Tl1B . 1_545 98.06(16)
Tl2C O12 Tl1B 1_545 1_545 79.6(3)
Tl2A O12 Tl1B 1_545 1_545 74.82(14)
Tl2B O12 Tl1B 1_545 1_545 76.69(16)
Tl2C O12 Tl1B 2_666 1_545 120.6(3)
Tl1B O12 Tl1B 2_665 1_545 9.2(4)
Tl1A O12 Tl1B 1_545 1_545 4.42(17)
Tl2A O12 Tl1B 2_666 1_545 123.78(19)
As3 O12 Tl2B . 2_666 134.55(12)
Tl2C O12 Tl2B 1_545 2_666 73.0(3)
Tl2A O12 Tl2B 1_545 2_666 77.09(9)
Tl2B O12 Tl2B 1_545 2_666 81.46(12)
Tl2C O12 Tl2B 2_666 2_666 4.5(2)
Tl1B O12 Tl2B 2_665 2_666 111.1(2)
Tl1A O12 Tl2B 1_545 2_666 115.93(9)
Tl2A O12 Tl2B 2_666 2_666 4.80(8)
Tl1B O12 Tl2B 1_545 2_666 120.33(19)
As3 O12 Tl2B . 2_566 57.27(8)
Tl2C O12 Tl2B 1_545 2_566 87.6(4)
Tl2A O12 Tl2B 1_545 2_566 87.72(12)
Tl2B O12 Tl2B 1_545 2_566 80.79(8)
Tl2C O12 Tl2B 2_666 2_566 119.4(3)
Tl1B O12 Tl2B 2_665 2_566 115.9(2)
Tl1A O12 Tl2B 1_545 2_566 111.69(9)
Tl2A O12 Tl2B 2_666 2_566 117.69(10)
Tl1B O12 Tl2B 1_545 2_566 107.8(2)
Tl2B O12 Tl2B 2_666 2_566 122.47(11)
As3 O12 Tl2A . 2_566 57.41(8)
Tl2C O12 Tl2A 1_545 2_566 87.4(4)
Tl2A O12 Tl2A 1_545 2_566 87.47(11)
Tl2B O12 Tl2A 1_545 2_566 80.53(8)
Tl2C O12 Tl2A 2_666 2_566 119.6(3)
Tl1B O12 Tl2A 2_665 2_566 115.5(2)
Tl1A O12 Tl2A 1_545 2_566 111.30(7)
Tl2A O12 Tl2A 2_666 2_566 117.93(10)
Tl1B O12 Tl2A 1_545 2_566 107.4(2)
Tl2B O12 Tl2A 2_666 2_566 122.72(7)
Tl2B O12 Tl2A 2_566 2_566 0.42(11)
As3 O12 H12 . . 101(3)
Tl2C O12 H12 1_545 . 116(3)
Tl2A O12 H12 1_545 . 118(3)
Tl2B O12 H12 1_545 . 125(3)
Tl2C O12 H12 2_666 . 56(3)
Tl1B O12 H12 2_665 . 95(3)
Tl1A O12 H12 1_545 . 98(3)
Tl2A O12 H12 2_666 . 56(3)
Tl1B O12 H12 1_545 . 101(3)
Tl2B O12 H12 2_666 . 52(3)
Tl2B O12 H12 2_566 . 146(3)
Tl2A O12 H12 2_566 . 146(3)

loop_
_geom_bond_atom_site_label_1
_geom_bond_atom_site_label_2
_geom_bond_site_symmetry_2
_geom_bond_distance
_geom_bond_publ_flag
Tl1A Tl1B 2_675 0.327(15) ?
Tl1A O1 . 2.853(2) y
Tl1A O1 2_675 2.853(2) y
Tl1A O8 2_675 3.094(3) y
Tl1A O8 . 3.094(3) y
Tl1A O2 . 3.227(3) y
Tl1A O2 2_675 3.227(3) y
Tl1A O7 2_575 3.344(2) y
Tl1A O7 1_655 3.344(2) y
Tl1A O5 2_575 3.543(2) y
Tl1A O5 1_655 3.543(2) y
Tl1A O12 2_665 3.615(3) yes
Tl1A O12 1_565 3.615(3) y
Tl1A As1 2_675 3.7440(14) .
Tl1A As1 . 3.7440(14) ?
Tl1B Tl1B 2_675 0.65(3) ?
Tl1B O1 . 2.687(12) ?
Tl1B O8 . 3.014(10) ?
Tl1B O7 2_575 3.022(15) ?
Tl1B O1 2_675 3.045(14) ?
Tl1B O2 2_675 3.146(8) ?
Tl1B O8 2_675 3.205(11) ?
Tl1B O5 2_575 3.286(10) ?
Tl1B O2 . 3.338(8) ?
Tl1B O12 2_665 3.477(12) ?
Tl1B O7 1_655 3.666(15) ?
Tl1B As2 2_575 3.697(13) ?
Tl1B As1 . 3.701(9) ?
Tl1B O12 1_565 3.775(13) ?
Tl1B O5 1_655 3.810(11) ?
Tl2A O3 2_666 2.804(4) y
Tl2A O2 . 2.852(4) y
Tl2A O6 1_655 2.936(5) y
Tl2A O12 1_565 3.020(4) y
Tl2A O8 . 3.091(5) y
Tl2A O7 1_655 3.362(5) y
Tl2A O7 2_576 3.450(4) y
Tl2A O9 2_566 3.523(5) y
Tl2A O10 2_566 3.572(5) y
Tl2A O12 2_666 3.638(5) y
Tl2A As1 2_666 3.688(4) n
Tl2A O4 2_666 3.691(4) y
Tl2A As2 1_655 3.763(5) ?
Tl2A O4 . 3.811(5) yes
Tl2B O3 2_666 2.758(4) ?
Tl2B O8 . 2.919(4) ?
Tl2B O2 . 2.982(6) ?
Tl2B O12 1_565 3.079(4) ?
Tl2B O9 2_566 3.204(4) ?
Tl2B O10 2_566 3.266(4) ?
Tl2B O6 1_655 3.283(3) ?
Tl2B O7 2_576 3.380(6) ?
Tl2B O4 . 3.650(6) ?
Tl2B As1 2_666 3.682(3) ?
Tl2B O7 1_655 3.698(3) ?
Tl2B O4 2_666 3.833(4) ?
Tl2B O12 2_666 3.843(4) ?
Tl2B O2 2_666 3.861(4) ?
Tl2B As3 2_566 3.879(2) ?
Tl2C O3 2_666 2.711(13) ?
Tl2C O12 1_565 2.931(13) ?
Tl2C O6 1_655 2.970(18) ?
Tl2C O2 . 3.111(12) ?
Tl2C O7 2_576 3.197(12) ?
Tl2C O8 . 3.258(14) ?
Tl2C O7 1_655 3.339(17) ?
Tl2C O12 2_666 3.454(14) ?
Tl2C O10 2_566 3.478(17) ?
Tl2C O9 2_566 3.640(16) ?
Tl2C Tl2C 2_676 3.64(3) ?
Tl2C As1 2_666 3.706(13) ?
Tl2C O4 2_666 3.749(14) ?
Tl2C As2 1_655 3.794(18) ?
Fe1 O4 2_566 1.942(2) y
Fe1 O4 . 1.942(2) y
Fe1 O6 2_566 2.015(2) y
Fe1 O6 . 2.015(2) y
Fe1 O9 . 2.060(2) y
Fe1 O9 2_566 2.060(2) yes
Fe2 O5 . 1.946(2) y
Fe2 O11 . 1.970(2) y
Fe2 O1 . 1.978(2) y
Fe2 O10 2_565 2.014(2) y
Fe2 O7 2_575 2.044(2) y
Fe2 O3 2_665 2.065(2) y
As1 O4 . 1.652(2) y
As1 O1 . 1.668(2) y
As1 O3 . 1.683(2) y
As1 O2 . 1.720(2) y
As2 O6 . 1.670(2) y
As2 O5 . 1.671(2) y
As2 O7 . 1.684(2) y
As2 O8 . 1.738(2) y
As3 O11 . 1.655(2) y
As3 O10 . 1.6730(19) y
As3 O9 . 1.679(2) y
As3 O12 . 1.721(2) y
O2 H2 . 0.85(3) ?
O8 H8 . 0.982(2) ?
O12 H12 . 0.88(3) ?

loop_
_geom_hbond_atom_site_label_D
_geom_hbond_atom_site_label_H
_geom_hbond_atom_site_label_A
_geom_hbond_site_symmetry_A
_geom_hbond_distance_DH
_geom_hbond_distance_HA
_geom_hbond_distance_DA
_geom_hbond_angle_DHA
O2 H2 O9 1_655 0.85(3) 1.86(3) 2.707(3) 176(5)
O8 H8 O10 1_565 0.982(2) 1.598(2) 2.569(3) 169.44(15)
O12 H12 O3 . 0.88(3) 1.86(3) 2.729(3) 172(5)

_cod_database_fobs_code 2021117
